data_4134283
loop_
_publ_author_name
'Gropp, Cornelius'
'Fischer, Stefan'
'Husch, Tamara'
'Trapp, Nils'
'Carreira, Erick M.'
'Diederich, Fran\,cois'

_publ_section_title
;
 Molecular Recognition and Cocrystallization of Methylated and Halogenated
 Fragments of Danicalipin A by Enantiopure Alleno-Acetylenic Cage
 Receptors.
;
_journal_issue 10
_journal_name_full 'Journal of the American Chemical Society'
_journal_page_first 4749
_journal_page_last 4755
_journal_paper_doi 10.1021/jacs.9b13217
_journal_volume 142
_journal_year 2020
_chemical_absolute_configuration ad
_chemical_formula_moiety '1(C4 H8 Br2 O), C128 H168 O12'
_chemical_formula_sum 'C132 H176 Br2 O13'
_chemical_formula_weight 2130.51
_space_group_crystal_system orthorhombic
_space_group_IT_number 19
_space_group_name_Hall 'P 2ac 2ab'
_space_group_name_H-M_alt 'P 21 21 21'
_atom_sites_solution_hydrogens geom
_atom_sites_solution_primary dual
_audit_creation_date 2017-10-10
_audit_creation_method
;
Olex2 1.2
(compiled 2017.08.10 svn.r3458 for OlexSys, GUI svn.r5381)
;
_cell_angle_alpha 90
_cell_angle_beta 90
_cell_angle_gamma 90
_cell_formula_units_Z 4
_cell_length_a 15.55780(10)
_cell_length_b 18.75530(10)
_cell_length_c 43.8495(3)
_cell_measurement_reflns_used 92343
_cell_measurement_temperature 100.0(1)
_cell_measurement_theta_max 79.4400
_cell_measurement_theta_min 3.0190
_cell_volume 12794.90(14)
_computing_cell_refinement 'CrysAlisPro 1.171.39.31d (Rigaku OD, 2017)'
_computing_data_collection 'CrysAlisPro 1.171.39.31d (Rigaku OD, 2017)'
_computing_data_reduction 'CrysAlisPro 1.171.39.31d (Rigaku OD, 2017)'
_computing_molecular_graphics 'Olex2 (Dolomanov et al., 2009)'
_computing_publication_material 'Olex2 (Dolomanov et al., 2009)'
_computing_structure_refinement 'XL (Sheldrick, 2008)'
_computing_structure_solution 'XT (Sheldrick, 2015)'
_diffrn_ambient_environment N~2~
_diffrn_ambient_temperature 100.0(1)
_diffrn_detector 'CCD plate'
_diffrn_detector_type 'Pilatus 300K'
_diffrn_measured_fraction_theta_full 1.000
_diffrn_measured_fraction_theta_max 0.994
_diffrn_measurement_details
;
List of Runs (angles in degrees, time in seconds):

  # Type    Start    End  Width  t~exp~   \w     \q     \k     \f   Frames
--------------------------------------------------------------------------
  1  \w   -116.00 -78.00   0.50    2.00    --  -49.37 -77.00  30.00   76
  2  \w   -116.00 -78.00   0.50    2.00    --  -49.37 -77.00   0.00   76
  3  \w   -116.00 -78.00   0.50    2.00    --  -49.37 -77.00  60.00   76
  4  \w   -125.00 -37.00   0.50    2.00    --  -49.37 -19.00 -60.00  176
  5  \w    -62.00  27.00   0.50    2.00    --  -49.37  19.00  60.00  178
  6  \w    -65.00  22.00   0.50    2.00    --  -49.37  57.00 120.00  174
  7  \w    -95.00  -9.00   0.50    4.50    --  -70.00 125.00 150.00  172
  8  \w    -94.00  -3.00   0.50    4.50    --  -70.00  77.00 -90.00  182
  9  \w   -137.00 -78.00   0.50    4.50    --  -70.00 -77.00 -30.00  118
 10  \w   -120.00 -38.00   0.50    2.00    --  -49.37-178.00-150.00  164
 11  \w     57.00 122.00   0.50    2.00    --   49.37-178.00  90.00  130
 12  \w     40.00 110.00   0.50    4.50    --  110.00 -99.00 -30.00  140
 13  \w     85.00 110.00   0.50    4.50    --  110.00 -99.00 -60.00   50
 14  \w     95.00 122.00   0.50    4.50    --  110.00-125.00-120.00   54
 15  \w     40.00 110.00   0.50    4.50    --  110.00 -99.00-120.00  140
 16  \w     94.00 119.00   0.50    4.50    --  110.00 -19.00-120.00   50
 17  \w     94.00 119.00   0.50    4.50    --  110.00 -19.00-150.00   50
 18  \w     98.00 178.00   0.50    4.50    --  110.00  38.00-150.00  160
 19  \w    153.00 178.00   0.50    4.50    --  110.00 125.00 -90.00   50
 20  \w     95.00 177.00   0.50    4.50    --  110.00  57.00 -90.00  164
 21  \w     94.00 178.00   0.50    4.50    --  110.00  57.00   0.00  168
 22  \w    105.00 166.00   0.50    4.50    --  110.00  38.00 150.00  122
 23  \w     94.00 123.00   0.50    4.50    --  110.00 -19.00  90.00   58
 24  \w     94.00 123.00   0.50    4.50    --  110.00 -19.00  30.00   58
 25  \w     94.00 123.00   0.50    4.50    --  110.00 -19.00  60.00   58
 26  \w     94.00 119.00   0.50    4.50    --  110.00 -19.00 120.00   50
 27  \w     39.00 122.00   0.50    4.50    --  110.00-125.00 120.00  166
 28  \w     40.00 110.00   0.50    4.50    --  110.00 -99.00  90.00  140
 29  \w     40.00  77.00   0.50    4.50    --  110.00 -57.00   0.00   74
 30  \w     38.00  84.00   0.50    4.50    --  110.00 -57.00  30.00   92
 31  \w     40.00  93.00   0.50    4.50    --  110.00 -99.00  30.00  106
 32  \w     39.00  77.00   0.50    4.50    --  110.00 -57.00  90.00   76
 33  \w     42.00  78.00   0.50    4.50    --  110.00 -99.00 -60.00   72
 34  \w     49.00  75.00   0.50    4.50    --  110.00 -57.00 -90.00   52
 35  \w     45.00 108.00   0.50    4.50    --  110.00 -99.00-150.00  126
 36  \w     38.00  84.00   0.50    4.50    --  110.00 -57.00-150.00   92
 37  \w     39.00  64.00   0.50    4.50    --  110.00-125.00-120.00   50
 38  \w     40.00  88.00   0.50    4.50    --  110.00-125.00-150.00   96
 39  \w     94.00 177.00   0.50    4.50    --  110.00  57.00-120.00  166
 40  \w     96.00 134.00   0.50    4.50    --  110.00 125.00 -90.00   76
 41  \w   -145.00 -56.00   0.50    4.50    --  -70.00 -38.00 120.00  178
;
_diffrn_measurement_device 'four-circle diffractometer'
_diffrn_measurement_device_type 'XtaLAB Synergy, Dualflex, Pilatus 300K'
_diffrn_measurement_method '\w scans'
_diffrn_orient_matrix_type 'CrysAlisPro convention (1999,Acta A55,543-557)'
_diffrn_orient_matrix_UB_11 -0.0110166000
_diffrn_orient_matrix_UB_12 0.0057277000
_diffrn_orient_matrix_UB_13 -0.0348209000
_diffrn_orient_matrix_UB_21 0.0641117000
_diffrn_orient_matrix_UB_22 0.0626038000
_diffrn_orient_matrix_UB_23 -0.0006712000
_diffrn_orient_matrix_UB_31 0.0746890000
_diffrn_orient_matrix_UB_32 -0.0528604000
_diffrn_orient_matrix_UB_33 -0.0045736000
_diffrn_radiation_monochromator mirror
_diffrn_radiation_probe x-ray
_diffrn_radiation_type CuK\a
_diffrn_radiation_wavelength 1.54184
_diffrn_reflns_av_R_equivalents 0.0505
_diffrn_reflns_av_unetI/netI 0.0266
_diffrn_reflns_Laue_measured_fraction_full 1.000
_diffrn_reflns_Laue_measured_fraction_max 0.994
_diffrn_reflns_limit_h_max 19
_diffrn_reflns_limit_h_min -18
_diffrn_reflns_limit_k_max 23
_diffrn_reflns_limit_k_min -23
_diffrn_reflns_limit_l_max 55
_diffrn_reflns_limit_l_min -55
_diffrn_reflns_number 212525
_diffrn_reflns_point_group_measured_fraction_full 1.000
_diffrn_reflns_point_group_measured_fraction_max 0.987
_diffrn_reflns_theta_full 67.684
_diffrn_reflns_theta_max 80.121
_diffrn_reflns_theta_min 3.101
_diffrn_source 'micro-focus sealed X-ray tube'
_diffrn_source_type 'PhotonJet (Cu) X-ray Source'
_exptl_absorpt_coefficient_mu 1.236
_exptl_absorpt_correction_T_max 1.000
_exptl_absorpt_correction_T_min 0.725
_exptl_absorpt_correction_type gaussian
_exptl_absorpt_process_details
;
CrysAlisPro 1.171.39.31d (Rigaku Oxford Diffraction, 2017)
Numerical absorption correction based on gaussian integration over
			a multifaceted crystal model
Empirical absorption correction using spherical harmonics,
 implemented in SCALE3 ABSPACK scaling algorithm.
;
_exptl_crystal_colour 'clear colourless'
_exptl_crystal_colour_lustre clear
_exptl_crystal_colour_primary colourless
_exptl_crystal_density_diffrn 1.106
_exptl_crystal_description plate
_exptl_crystal_F_000 4568
_exptl_crystal_size_max 0.149
_exptl_crystal_size_mid 0.126
_exptl_crystal_size_min 0.031
_refine_diff_density_max 0.927
_refine_diff_density_min -0.736
_refine_diff_density_rms 0.058
_refine_ls_abs_structure_details
;
 Flack x determined using 10178 quotients [(I+)-(I-)]/[(I+)+(I-)]
 (Parsons, Flack and Wagner, Acta Cryst. B69 (2013) 249-259).
;
_refine_ls_abs_structure_Flack -0.007(3)
_refine_ls_extinction_method none
_refine_ls_goodness_of_fit_ref 1.034
_refine_ls_hydrogen_treatment constr
_refine_ls_matrix_type full
_refine_ls_number_parameters 1507
_refine_ls_number_reflns 27576
_refine_ls_number_restraints 303
_refine_ls_restrained_S_all 1.047
_refine_ls_R_factor_all 0.0601
_refine_ls_R_factor_gt 0.0536
_refine_ls_shift/su_max 0.003
_refine_ls_shift/su_mean 0.000
_refine_ls_structure_factor_coef Fsqd
_refine_ls_weighting_details 'w=1/[\s^2^(Fo^2^)+(0.0969P)^2^+5.6520P] where P=(Fo^2^+2Fc^2^)/3'
_refine_ls_weighting_scheme calc
_refine_ls_wR_factor_gt 0.1493
_refine_ls_wR_factor_ref 0.1554
_reflns_Friedel_coverage 0.839
_reflns_Friedel_fraction_full 1.000
_reflns_Friedel_fraction_max 0.979
_reflns_number_gt 24776
_reflns_number_total 27576
_reflns_threshold_expression 'I > 2\s(I)'
_cod_data_source_file CCDC-1914842.cif
_cod_data_source_block d160815_44_22
_cod_depositor_comments 'Adding full bibliography for 4134283--4134298.cif.'
_cod_database_code 4134283
_shelx_shelxl_version_number 2014/7
_chemical_oxdiff_formula C133H179BrO13
_shelx_space_group_comment
;
The symmetry employed for this shelxl refinement is uniquely defined
by the following loop, which should always be used as a source of
symmetry information in preference to the above space-group names.
They are only intended as comments.
;
_reflns_odcompleteness_completeness 99.95
_reflns_odcompleteness_iscentric 1
_reflns_odcompleteness_theta 66.97
_olex2_refinement_description
;
1. Fixed Uiso
 At 1.2 times of:
  All C(H) groups, All C(H,H) groups, All C(H,H,H,H) groups
 At 1.5 times of:
  All C(H,H,H) groups, All O(H) groups
2. Restrained distances
 C2A-C1A = C2-C1 = C3-C2 = C3A-C2A = C4A-C3A = C4-C3 = C5-C4 = C5-C4A = C6-C5 =
  C6-C55
 1.5 with sigma of 0.005
 O1D-C1D
 1.448 with sigma of 0.002
 C4D-C3D = C2D-C1D = C3D-C2D
 1.5 with sigma of 0.02
 H1D-O2
 3 with sigma of 0.02
 C9-C10 \\sim C9-C8A \\sim C9-C8 \\sim C8A-C7A \\sim C8-C7
 with sigma of 0.02
 Br2B-C3B \\sim Br2C-C2C
 with sigma of 0.02
 O1C-C1C \\sim O1B-C1B
 with sigma of 0.02
 C2C-C1C \\sim C2B-C1B
 with sigma of 0.02
 C3C-C2C \\sim C3B-C2B
 with sigma of 0.02
 C4B-C3B \\sim C4C-C3C
 with sigma of 0.02
 Br1C-C3C \\sim Br1B-C2B
 with sigma of 0.02
 Br1C-C3C \\sim Br1B-C2B \\sim Br1D-C3D
 with sigma of 0.02
 Br2D-C2D \\sim Br2B-C3B \\sim Br2C-C2C
 with sigma of 0.02
 C3B-C2B \\sim C3C-C2C \\sim C3D-C2D
 with sigma of 0.02
 C6-C5 \\sim C5-C4 \\sim C5-C4A \\sim C4-C3 \\sim C4A-C3A \\sim C3-C2 \\sim
C3A-C2A \\sim C2A-C1A \\sim C2-C1
 with sigma of 0.02
 C1-C3 \\sim C1A-C3A \\sim C2-C4 \\sim C2A-C4A \\sim C3-C5 \\sim C3A-C5 \\sim
C4-C6 \\sim C4A-C6
 with sigma of 0.02
 C2B-C1B \\sim C2D-C1D \\sim C2C-C1C
 with sigma of 0.02
 O1C-C1C \\sim O1B-C1B \\sim O1D-C1D
 with sigma of 0.02
 C4B-C3B \\sim C4C-C3C \\sim C4D-C3D
 with sigma of 0.02
3. Uiso/Uaniso restraints and constraints
Uanis(C2) = Uanis(C2A)
Uanis(C1) = Uanis(C1A)
Uanis(Br1C) = Uanis(Br1D)
Uanis(Br2C) = Uanis(Br2D)
Uanis(C3C) = Uanis(C3D)
Uanis(C1C) = Uanis(C1D)
Uanis(O1C) = Uanis(O1D)
Uanis(C4C) = Uanis(C4D)
4. Rigid body (RIGU) restrains
 C10, C9, C8, C7, C8A, C7A
 with sigma for 1-2 distances of 0.004 and sigma for 1-3 distances of 0.004
 C6, C5, C2, C1, C4, C3, C1A, C2A, C3A, C4A
 with sigma for 1-2 distances of 0.004 and sigma for 1-3 distances of 0.004
 Br1D, C3D, C2D, C4D, Br2D, C1D, O1D, Br1C, Br2C, C2C, C3C, C1C, C4C, O1C,
 Br1B, C2B, C1B, C3B, O1B, Br2B, C4B
 with sigma for 1-2 distances of 0.004 and sigma for 1-3 distances of 0.004
5. Others
 1*[Sof(Br1B)+Sof(Br2B)+Sof(O1B)+Sof(H1BA)+Sof(C2B)+Sof(H2BA)+Sof(C4B)+
 Sof(H4BA)+Sof(H4BB)+Sof(H4BC)+Sof(C1B)+Sof(H1BB)+Sof(H1BC)+Sof(C3B)+Sof(H3BA)]+
 1*[Sof(Br2C)+Sof(Br1C)+Sof(C3C)+Sof(H3C)+Sof(C2C)+Sof(H2C)+Sof(C4C)+Sof(H4CA)+
 Sof(H4CB)+Sof(H4CC)+Sof(O1C)+Sof(H1CA)+Sof(C1C)+Sof(H1CB)+Sof(H1CC)]+1*
 [Sof(Br1D)+Sof(C3D)+Sof(H3D)+Sof(C2D)+Sof(H2D)+Sof(Br2D)+Sof(C4D)+Sof(H4DA)+
 Sof(H4DB)+Sof(H4DC)+Sof(C1D)+Sof(H1DA)+Sof(H1DB)+Sof(O1D)+Sof(H1D)]=1 with esd
 of 0.00001
 Sof(Br1B)=Sof(Br2B)=Sof(O1B)=Sof(H1BA)=Sof(C2B)=Sof(H2BA)=Sof(C4B)=Sof(H4BA)=
 Sof(H4BB)=Sof(H4BC)=Sof(C1B)=Sof(H1BB)=Sof(H1BC)=Sof(C3B)=Sof(H3BA)=FVAR(1)
 Sof(H9BC)=Sof(H9BD)=Sof(H5BC)=Sof(H5BD)=Sof(C1A)=Sof(H1AA)=Sof(H1AB)=
 Sof(H1AC)=Sof(C2A)=Sof(H2AA)=Sof(H2AB)=Sof(C3A)=Sof(H3AA)=Sof(H3AB)=Sof(C4A)=
 Sof(H4AA)=Sof(H4AB)=Sof(C8A)=Sof(H8AA)=Sof(H8AB)=Sof(C7A)=Sof(H7AA)=Sof(H7AB)=
 Sof(H7AC)=1-FVAR(2)
 Sof(H9AA)=Sof(H9AB)=Sof(H5AA)=Sof(H5AB)=Sof(C2)=Sof(H2A)=Sof(H2B)=Sof(C1)=
 Sof(H1A)=Sof(H1B)=Sof(H1C)=Sof(C8)=Sof(H8A)=Sof(H8B)=Sof(C7)=Sof(H7A)=Sof(H7B)=
 Sof(H7C)=Sof(C4)=Sof(H4A)=Sof(H4B)=Sof(C3)=Sof(H3A)=Sof(H3B)=FVAR(2)
 Sof(Br2C)=Sof(Br1C)=Sof(C3C)=Sof(H3C)=Sof(C2C)=Sof(H2C)=Sof(C4C)=Sof(H4CA)=
 Sof(H4CB)=Sof(H4CC)=Sof(O1C)=Sof(H1CA)=Sof(C1C)=Sof(H1CB)=Sof(H1CC)=FVAR(3)
 Sof(Br1D)=Sof(C3D)=Sof(H3D)=Sof(C2D)=Sof(H2D)=Sof(Br2D)=Sof(C4D)=Sof(H4DA)=
 Sof(H4DB)=Sof(H4DC)=Sof(C1D)=Sof(H1DA)=Sof(H1DB)=Sof(O1D)=Sof(H1D)=FVAR(4)
6.a Ternary CH refined with riding coordinates:
 C34(H34), C48(H48), C55(H55), C57(H57), C2B(H2BA), C3B(H3BA), C3C(H3C),
 C2C(H2C), C3D(H3D), C2D(H2D)
6.b Secondary CH2 refined with riding coordinates:
 C18(H18A,H18B), C12(H12A,H12B), C56(H56A,H56B), C66(H66A,H66B), C16(H16A,
 H16B), C71(H71A,H71B), C24(H24A,H24B), C17(H17A,H17B), C11(H11A,H11B),
 C79(H79A,H79B), C23(H23A,H23B), C22(H22A,H22B), C6(H6A,H6B), C10(H10A,H10B),
 C15(H15A,H15B), C9(H9AA,H9AB), C9(H9BC,H9BD), C21(H21A,H21B), C20(H20A,H20B),
 C14(H14A,H14B), C5(H5AA,H5AB), C5(H5BC,H5BD), C1B(H1BB,H1BC), C2(H2A,H2B),
 C8(H8A,H8B), C4(H4A,H4B), C3(H3A,H3B), C2A(H2AA,H2AB), C3A(H3AA,H3AB),
 C4A(H4AA,H4AB), C8A(H8AA,H8AB), C1C(H1CB,H1CC), C1D(H1DA,H1DB)
6.c Me refined with riding coordinates:
 C4D(H4DA,H4DB,H4DC)
6.d Aromatic/amide H refined with riding coordinates:
 C27(H27), C28(H28), C46(H46), C47(H47)
6.e Idealised Me refined as rotating group:
 C86(H86A,H86B,H86C), C88(H88A,H88B,H88C), C94(H94A,H94B,H94C), C97(H97A,H97B,
 H97C), C98(H98A,H98B,H98C), C100(H10C,H10D,H10E), C101(H10F,H10G,H10H),
 C103(H10I,H10J,H10K), C105(H10L,H10M,H10N), C106(H10O,H10P,H10Q), C107(H10R,
 H10S,H10T), C108(H10U,H10V,H10W), C109(H10X,H10Y,H), C110(H11C,H11D,H11E),
 C111(H11F,H11G,H11H), C112(H11I,H11J,H11K), C113(H11L,H11M,H11N), C114(H11O,
 H11P,H11Q), C115(H11R,H11S,H11T), C116(H11U,H11V,H11W), C117(H11X,H11Y,HA),
 C118(H11Z,HB,HC), C119(H11,HD,HE), C120(H12C,H12D,H12E), C121(H12F,H12G,H12H),
 C122(H12I,H12J,H12K), C123(H12L,H12M,H12N), C124(H12O,H12P,H12Q), C125(H12R,
 H12S,H12T), C126(H12U,H12V,H12W), C19(H19A,H19B,H19C), C4B(H4BA,H4BB,H4BC),
 C13(H13A,H13B,H13C), C127(H12X,H12Y,HF), C128(H12Z,HG,HH), C1(H1A,H1B,H1C),
 C7(H7A,H7B,H7C), C1A(H1AA,H1AB,H1AC), C7A(H7AA,H7AB,H7AC), C4C(H4CA,H4CB,H4CC)
6.f Idealised tetrahedral OH refined as rotating group:
 O3(H3), O1(H1), O2(H2), O4(H4), O1B(H1BA), O1C(H1CA), O1D(H1D)
;
_olex2_date_sample_data_collection 2017-10-09
_olex2_date_sample_submission 2017-10-09
_olex2_submission_original_sample_id d160815_44_22
_olex2_submission_special_instructions 'No special instructions were received'
_oxdiff_exptl_absorpt_empirical_details
;
Empirical correction (ABSPACK) includes:
- Absorption correction using spherical harmonics
- Frame scaling
- Detector area scaling
;
_oxdiff_exptl_absorpt_empirical_full_max 1.708
_oxdiff_exptl_absorpt_empirical_full_min 0.835

loop_
_space_group_symop_operation_xyz
'x, y, z'
'-x+1/2, -y, z+1/2'
'-x, y+1/2, -z+1/2'
'x+1/2, -y+1/2, -z'

loop_
_atom_site_label
_atom_site_type_symbol
_atom_site_fract_x
_atom_site_fract_y
_atom_site_fract_z
_atom_site_U_iso_or_equiv
_atom_site_adp_type
_atom_site_occupancy
_atom_site_site_symmetry_order
_atom_site_calc_flag
_atom_site_refinement_flags_posn
_atom_site_refinement_flags_adp
_atom_site_refinement_flags_occupancy
_atom_site_disorder_assembly
_atom_site_disorder_group
Br1B Br 0.62881(8) 0.45483(6) 0.66082(2) 0.0455(2) Uani 0.678(2) 1 d D U P A 1
Br2B Br 0.61672(6) 0.58685(4) 0.60316(2) 0.0533(3) Uani 0.678(2) 1 d D U P A 1
O6 O 0.33598(15) 0.33413(12) 0.65186(5) 0.0255(5) Uani 1 1 d . . . . .
O7 O 0.32755(14) 0.58822(12) 0.65181(5) 0.0240(4) Uani 1 1 d . . . . .
O8 O 0.42644(15) 0.67649(11) 0.66639(5) 0.0246(5) Uani 1 1 d . . . . .
O10 O 0.80985(15) 0.59369(12) 0.72454(6) 0.0260(5) Uani 1 1 d . . . . .
O5 O 0.43860(16) 0.25003(12) 0.66732(5) 0.0274(5) Uani 1 1 d . . . . .
O12 O 0.71844(17) 0.25217(12) 0.71091(6) 0.0312(5) Uani 1 1 d . . . . .
O9 O 0.70873(15) 0.67877(11) 0.70844(6) 0.0256(5) Uani 1 1 d . . . . .
O11 O 0.81654(16) 0.33969(13) 0.72726(6) 0.0320(5) Uani 1 1 d . . . . .
O3 O 0.6710(2) 0.39525(16) 0.52497(9) 0.0528(8) Uani 1 1 d . . . . .
H3 H 0.6712 0.4345 0.5167 0.079 Uiso 1 1 calc GR . . . .
C25 C 0.4496(2) 0.62034(16) 0.71542(7) 0.0222(6) Uani 1 1 d . . . . .
C26 C 0.4812(2) 0.65531(16) 0.68967(7) 0.0225(6) Uani 1 1 d . . . . .
C27 C 0.5077(2) 0.60454(17) 0.73887(7) 0.0224(6) Uani 1 1 d . . . . .
H27 H 0.4875 0.5817 0.7563 0.027 Uiso 1 1 calc R . . . .
O1 O 0.8375(2) 0.5526(2) 0.54265(9) 0.0582(9) Uani 1 1 d . . . . .
H1 H 0.8373 0.5348 0.5597 0.087 Uiso 1 1 calc GR . . . .
C28 C 0.35576(19) 0.46199(17) 0.71485(7) 0.0224(6) Uani 1 1 d . . . . .
H28 H 0.3636 0.4623 0.7359 0.027 Uiso 1 1 calc R . . . .
C29 C 0.31185(19) 0.46021(18) 0.55972(7) 0.0238(6) Uani 1 1 d . . . . .
C30 C 0.34842(19) 0.52695(16) 0.69981(7) 0.0215(6) Uani 1 1 d . . . . .
C31 C 0.31818(19) 0.46095(17) 0.59241(7) 0.0235(6) Uani 1 1 d . . . . .
C32 C 0.33776(19) 0.52550(16) 0.66821(7) 0.0211(6) Uani 1 1 d . . . . .
C33 C 0.3421(2) 0.39720(16) 0.66838(7) 0.0219(6) Uani 1 1 d . . . . .
C34 C 0.3558(2) 0.59799(17) 0.71667(7) 0.0226(6) Uani 1 1 d . . . . .
H34 H 0.3230 0.6332 0.7049 0.027 Uiso 1 1 calc R . . . .
O2 O 0.6770(2) 0.54307(19) 0.52035(11) 0.0648(10) Uani 1 1 d D . . . .
H2 H 0.7239 0.5600 0.5249 0.097 Uiso 1 1 calc GR . . . .
C35 C 0.3519(2) 0.39641(17) 0.69991(7) 0.0230(6) Uani 1 1 d . . . . .
C36 C 0.5949(2) 0.62176(16) 0.73715(7) 0.0235(6) Uani 1 1 d . . . . .
C37 C 0.7725(2) 0.53083(17) 0.73476(7) 0.0240(6) Uani 1 1 d . . . . .
C38 C 0.6479(2) 0.78188(17) 0.61184(8) 0.0273(7) Uani 1 1 d . . . . .
C39 C 0.3427(2) 0.51461(19) 0.54451(7) 0.0266(7) Uani 1 1 d . . . . .
C40 C 0.7281(2) 0.77649(18) 0.60255(8) 0.0300(7) Uani 1 1 d . . . . .
C41 C 0.7760(2) 0.40230(17) 0.73585(8) 0.0266(7) Uani 1 1 d . . . . .
C42 C 0.7039(2) 0.40080(18) 0.75495(8) 0.0269(7) Uani 1 1 d . . . . .
C43 C 0.6239(2) 0.65662(15) 0.71108(7) 0.0218(6) Uani 1 1 d . . . . .
C44 C 0.7010(2) 0.53152(17) 0.75362(7) 0.0230(6) Uani 1 1 d . . . . .
C45 C 0.32526(18) 0.46059(17) 0.61976(7) 0.0222(6) Uani 1 1 d . . . . .
C46 C 0.6679(2) 0.46579(18) 0.76317(7) 0.0244(6) Uani 1 1 d . . . . .
H46 H 0.6196 0.4656 0.7756 0.029 Uiso 1 1 calc R . . . .
C47 C 0.5145(2) 0.32411(17) 0.73997(8) 0.0270(7) Uani 1 1 d . . . . .
H47 H 0.4930 0.3470 0.7572 0.032 Uiso 1 1 calc R . . . .
C48 C 0.6587(2) 0.60206(17) 0.76229(7) 0.0238(6) Uani 1 1 d . . . . .
H48 H 0.7038 0.6385 0.7622 0.029 Uiso 1 1 calc R . . . .
O4 O 0.7920(2) 0.3548(2) 0.56789(9) 0.0655(10) Uani 1 1 d . . . . .
H4 H 0.7693 0.3730 0.5529 0.098 Uiso 1 1 calc GR . . . .
C49 C 0.4916(2) 0.27291(16) 0.69081(8) 0.0265(7) Uani 1 1 d . . . . .
C50 C 0.6120(2) 0.22106(17) 0.66216(9) 0.0318(7) Uani 1 1 d . . . . .
C51 C 0.5994(3) 0.2296(2) 0.54171(9) 0.0341(8) Uani 1 1 d . . . . .
C52 C 0.33457(18) 0.46129(17) 0.65213(7) 0.0213(6) Uani 1 1 d . . . . .
C18 C 0.3171(2) 0.59623(18) 0.74897(8) 0.0262(6) Uani 1 1 d . . . . .
H18A H 0.3441 0.5585 0.7607 0.031 Uiso 1 1 calc R . . . .
H18B H 0.3287 0.6411 0.7592 0.031 Uiso 1 1 calc R . . . .
C12 C 0.6196(2) 0.60148(17) 0.79439(7) 0.0269(6) Uani 1 1 d . . . . .
H12A H 0.5881 0.6455 0.7976 0.032 Uiso 1 1 calc R . . . .
H12B H 0.5791 0.5623 0.7959 0.032 Uiso 1 1 calc R . . . .
C53 C 0.6022(2) 0.30817(17) 0.73883(8) 0.0277(7) Uani 1 1 d . . . . .
C54 C 0.5683(2) 0.67461(16) 0.68720(8) 0.0240(6) Uani 1 1 d . . . . .
C55 C 0.6638(2) 0.32990(18) 0.76413(8) 0.0305(7) Uani 1 1 d D . . . .
H55 H 0.7103 0.2947 0.7642 0.037 Uiso 1 1 calc R . . . .
C56 C 0.4048(2) 0.62421(17) 0.64451(7) 0.0251(6) Uani 1 1 d . . . . .
H56A H 0.4512 0.5898 0.6431 0.030 Uiso 1 1 calc R . . . .
H56B H 0.3988 0.6468 0.6247 0.030 Uiso 1 1 calc R . . . .
C57 C 0.3633(2) 0.32642(17) 0.71713(7) 0.0258(6) Uani 1 1 d . . . . .
H57 H 0.3327 0.2897 0.7055 0.031 Uiso 1 1 calc R . . . .
C58 C 0.3703(2) 0.57183(19) 0.52985(8) 0.0282(7) Uani 1 1 d . . . . .
C59 C 0.6374(2) 0.19216(18) 0.63932(9) 0.0317(7) Uani 1 1 d . . . . .
C60 C 0.5852(2) 0.17023(19) 0.56228(8) 0.0310(7) Uani 1 1 d . . . . .
C61 C 0.5982(2) 0.71226(17) 0.66101(8) 0.0254(6) Uani 1 1 d . . . . .
C62 C 0.8107(2) 0.46663(18) 0.72555(8) 0.0264(6) Uani 1 1 d . . . . .
C63 C 0.6702(2) 0.15530(18) 0.61321(9) 0.0306(7) Uani 1 1 d . . . . .
C64 C 0.4579(2) 0.30695(17) 0.71627(8) 0.0253(6) Uani 1 1 d . . . . .
C65 C 0.2695(2) 0.39592(18) 0.54429(8) 0.0282(7) Uani 1 1 d . . . . .
C66 C 0.7695(2) 0.62634(18) 0.69936(8) 0.0271(7) Uani 1 1 d . . . . .
H66A H 0.7406 0.5902 0.6873 0.033 Uiso 1 1 calc R . . . .
H66B H 0.8128 0.6485 0.6866 0.033 Uiso 1 1 calc R . . . .
C67 C 0.5792(2) 0.25619(16) 0.68855(8) 0.0272(7) Uani 1 1 d . . . . .
C68 C 0.5793(2) 0.82783(19) 0.59611(8) 0.0298(7) Uani 1 1 d . . . . .
C69 C 0.8110(2) 0.77166(17) 0.59649(8) 0.0273(7) Uani 1 1 d . . . . .
C70 C 0.6078(3) 0.2814(2) 0.52596(9) 0.0344(8) Uani 1 1 d . . . . .
C16 C 0.1771(3) 0.5731(2) 0.77857(9) 0.0348(8) Uani 1 1 d . . . . .
H16A H 0.1837 0.6161 0.7907 0.042 Uiso 1 1 calc R . . . .
H16B H 0.2052 0.5344 0.7893 0.042 Uiso 1 1 calc R . . . .
C71 C 0.4146(2) 0.30037(18) 0.64504(8) 0.0273(7) Uani 1 1 d . . . . .
H71A H 0.4098 0.2766 0.6255 0.033 Uiso 1 1 calc R . . . .
H71B H 0.4593 0.3362 0.6434 0.033 Uiso 1 1 calc R . . . .
C72 C 0.6187(3) 0.34687(18) 0.50753(9) 0.0339(8) Uani 1 1 d . . . . .
C24 C 0.3241(2) 0.32707(18) 0.74930(8) 0.0286(7) Uani 1 1 d . . . . .
H24A H 0.3418 0.2843 0.7600 0.034 Uiso 1 1 calc R . . . .
H24B H 0.3464 0.3678 0.7604 0.034 Uiso 1 1 calc R . . . .
C17 C 0.2204(2) 0.5837(2) 0.74782(8) 0.0313(7) Uani 1 1 d . . . . .
H17A H 0.1937 0.6241 0.7378 0.038 Uiso 1 1 calc R . . . .
H17B H 0.2094 0.5419 0.7354 0.038 Uiso 1 1 calc R . . . .
C73 C 1.0206(2) 0.3348(2) 0.63493(9) 0.0360(8) Uani 1 1 d . . . . .
C74 C 0.4598(2) 0.57708(19) 0.52151(8) 0.0303(7) Uani 1 1 d . . . . .
C75 C 0.8813(2) 0.46601(18) 0.70470(8) 0.0279(6) Uani 1 1 d . . . . .
C76 C 1.0521(2) 0.5257(2) 0.65456(9) 0.0356(8) Uani 1 1 d . . . . .
C77 C 0.3114(2) 0.6346(2) 0.52194(9) 0.0327(7) Uani 1 1 d . . . . .
C11 C 0.6868(3) 0.5938(2) 0.81911(8) 0.0333(7) Uani 1 1 d . . . . .
H11A H 0.7218 0.6366 0.8197 0.040 Uiso 1 1 calc R . . . .
H11B H 0.7242 0.5540 0.8141 0.040 Uiso 1 1 calc R . . . .
C78 C 0.5343(2) 0.5838(2) 0.51521(9) 0.0337(8) Uani 1 1 d . . . . .
C79 C 0.7802(2) 0.30369(18) 0.70225(9) 0.0322(7) Uani 1 1 d . . . . .
H79A H 0.8256 0.2804 0.6909 0.039 Uiso 1 1 calc R . . . .
H79B H 0.7532 0.3383 0.6889 0.039 Uiso 1 1 calc R . . . .
C80 C 1.0007(2) 0.4583(2) 0.66245(8) 0.0325(7) Uani 1 1 d . . . . .
C81 C 1.0119(2) 0.3965(2) 0.64890(9) 0.0358(8) Uani 1 1 d . . . . .
C82 C 0.7476(3) 0.1064(2) 0.61823(10) 0.0374(8) Uani 1 1 d . . . . .
C83 C 0.6217(2) 0.74319(18) 0.63864(8) 0.0281(7) Uani 1 1 d . . . . .
C84 C 0.6303(3) 0.16389(18) 0.58713(9) 0.0337(7) Uani 1 1 d . . . . .
C85 C 0.6334(2) 0.27402(16) 0.71286(8) 0.0276(7) Uani 1 1 d . . . . .
C86 C 0.6173(3) 0.8651(2) 0.56849(9) 0.0404(9) Uani 1 1 d . . . . .
H86A H 0.6649 0.8942 0.5748 0.061 Uiso 1 1 calc GR . . . .
H86B H 0.5743 0.8945 0.5591 0.061 Uiso 1 1 calc GR . . . .
H86C H 0.6369 0.8301 0.5541 0.061 Uiso 1 1 calc GR . . . .
C87 C 0.8773(3) 0.82109(19) 0.61166(8) 0.0327(7) Uani 1 1 d . . . . .
C88 C 0.2773(3) 0.4010(2) 0.50972(9) 0.0372(8) Uani 1 1 d . . . . .
H88A H 0.2497 0.4438 0.5027 0.056 Uiso 1 1 calc GR . . . .
H88B H 0.2502 0.3603 0.5005 0.056 Uiso 1 1 calc GR . . . .
H88C H 0.3370 0.4021 0.5041 0.056 Uiso 1 1 calc GR . . . .
C89 C 0.9368(2) 0.4626(2) 0.68574(8) 0.0318(7) Uani 1 1 d . . . . .
C90 C 0.9692(2) 0.3230(2) 0.60823(10) 0.0379(9) Uani 1 1 d . . . . .
C91 C 0.8418(2) 0.7169(2) 0.57633(8) 0.0309(7) Uani 1 1 d . . . . .
C23 C 0.2266(3) 0.3308(2) 0.74888(9) 0.0339(8) Uani 1 1 d . . . . .
H23A H 0.2042 0.2868 0.7403 0.041 Uiso 1 1 calc R . . . .
H23B H 0.2090 0.3696 0.7357 0.041 Uiso 1 1 calc R . . . .
C92 C 0.6248(3) 0.5969(2) 0.50706(10) 0.0394(8) Uani 1 1 d . . . . .
C22 C 0.1873(3) 0.3421(2) 0.78051(9) 0.0349(8) Uani 1 1 d . . . . .
H22A H 0.2101 0.3064 0.7943 0.042 Uiso 1 1 calc R . . . .
H22B H 0.2048 0.3885 0.7881 0.042 Uiso 1 1 calc R . . . .
C6 C 0.6254(3) 0.3300(2) 0.79584(7) 0.0414(9) Uani 1 1 d D U . . .
H6A H 0.5833 0.3680 0.7971 0.050 Uiso 1 1 calc R . . . .
H6B H 0.5954 0.2853 0.7990 0.050 Uiso 1 1 calc R . . . .
C10 C 0.6476(3) 0.5815(2) 0.85064(9) 0.0427(9) Uani 1 1 d D U . . .
H10A H 0.6068 0.6193 0.8548 0.051 Uiso 1 1 calc R . . . .
H10B H 0.6160 0.5369 0.8504 0.051 Uiso 1 1 calc R . . . .
C93 C 0.9233(3) 0.3173(2) 0.58616(10) 0.0391(9) Uani 1 1 d . . . . .
C94 C 0.8323(3) 0.8770(2) 0.63111(10) 0.0417(9) Uani 1 1 d . . . . .
H94A H 0.7960 0.9058 0.6184 0.063 Uiso 1 1 calc GR . . . .
H94B H 0.8745 0.9067 0.6408 0.063 Uiso 1 1 calc GR . . . .
H94C H 0.7980 0.8538 0.6464 0.063 Uiso 1 1 calc GR . . . .
C95 C 0.5134(2) 0.1162(2) 0.55386(9) 0.0328(7) Uani 1 1 d . . . . .
C96 C 1.0841(2) 0.2774(2) 0.64515(10) 0.0386(9) Uani 1 1 d . . . . .
O1B O 0.8215(3) 0.4816(2) 0.59667(10) 0.0386(9) Uani 0.678(2) 1 d D U P A 1
H1BA H 0.8266 0.4403 0.5908 0.058 Uiso 0.678(2) 1 calc GR . P A 1
C97 C 0.3137(3) 0.3278(2) 0.55581(10) 0.0367(8) Uani 1 1 d . . . . .
H97A H 0.3734 0.3289 0.5503 0.055 Uiso 1 1 calc GR . . . .
H97B H 0.2868 0.2869 0.5468 0.055 Uiso 1 1 calc GR . . . .
H97C H 0.3086 0.3252 0.5776 0.055 Uiso 1 1 calc GR . . . .
C98 C 0.3437(3) 0.7007(2) 0.53907(10) 0.0414(9) Uani 1 1 d . . . . .
H98A H 0.3434 0.6914 0.5606 0.062 Uiso 1 1 calc GR . . . .
H98B H 0.3067 0.7404 0.5347 0.062 Uiso 1 1 calc GR . . . .
H98C H 0.4011 0.7117 0.5326 0.062 Uiso 1 1 calc GR . . . .
C99 C 0.8698(3) 0.6711(2) 0.56049(9) 0.0379(8) Uani 1 1 d . . . . .
C100 C 0.5471(3) 0.8832(2) 0.61918(10) 0.0379(8) Uani 1 1 d . . . . .
H10C H 0.5242 0.8592 0.6367 0.057 Uiso 1 1 calc GR . . . .
H10D H 0.5031 0.9118 0.6100 0.057 Uiso 1 1 calc GR . . . .
H10E H 0.5941 0.9132 0.6253 0.057 Uiso 1 1 calc GR . . . .
C101 C 1.1094(3) 0.5428(2) 0.68198(10) 0.0412(9) Uani 1 1 d . . . . .
H10F H 1.0747 0.5461 0.7000 0.062 Uiso 1 1 calc GR . . . .
H10G H 1.1382 0.5873 0.6786 0.062 Uiso 1 1 calc GR . . . .
H10H H 1.1512 0.5056 0.6845 0.062 Uiso 1 1 calc GR . . . .
C102 C 0.8691(3) 0.3192(2) 0.55885(9) 0.0387(8) Uani 1 1 d . . . . .
C15 C 0.0812(3) 0.5560(3) 0.77513(11) 0.0439(10) Uani 1 1 d . . . . .
H15A H 0.0527 0.5972 0.7664 0.053 Uiso 1 1 calc R . . . .
H15B H 0.0750 0.5169 0.7608 0.053 Uiso 1 1 calc R . . . .
C103 C 1.1081(3) 0.5118(3) 0.62666(10) 0.0438(9) Uani 1 1 d . . . . .
H10I H 1.1446 0.4715 0.6305 0.066 Uiso 1 1 calc GR . . . .
H10J H 1.1427 0.5530 0.6226 0.066 Uiso 1 1 calc GR . . . .
H10K H 1.0721 0.5020 0.6094 0.066 Uiso 1 1 calc GR . . . .
C104 C 0.9011(3) 0.6107(3) 0.54158(11) 0.0474(10) Uani 1 1 d . . . . .
C105 C 0.4294(3) 0.1570(2) 0.54965(10) 0.0396(9) Uani 1 1 d . . . . .
H10L H 0.4124 0.1778 0.5687 0.059 Uiso 1 1 calc GR . . . .
H10M H 0.3854 0.1249 0.5428 0.059 Uiso 1 1 calc GR . . . .
H10N H 0.4374 0.1941 0.5348 0.059 Uiso 1 1 calc GR . . . .
C106 C 0.2189(3) 0.6187(2) 0.53100(11) 0.0419(9) Uani 1 1 d . . . . .
H10O H 0.1993 0.5770 0.5204 0.063 Uiso 1 1 calc GR . . . .
H10P H 0.1831 0.6585 0.5257 0.063 Uiso 1 1 calc GR . . . .
H10Q H 0.2159 0.6106 0.5526 0.063 Uiso 1 1 calc GR . . . .
C107 C 0.9352(3) 0.7751(2) 0.63161(10) 0.0419(9) Uani 1 1 d . . . . .
H10R H 0.9014 0.7522 0.6471 0.063 Uiso 1 1 calc GR . . . .
H10S H 0.9781 0.8046 0.6411 0.063 Uiso 1 1 calc GR . . . .
H10T H 0.9628 0.7396 0.6193 0.063 Uiso 1 1 calc GR . . . .
C108 C 0.5049(3) 0.7796(2) 0.58647(11) 0.0411(9) Uani 1 1 d . . . . .
H10U H 0.5256 0.7440 0.5726 0.062 Uiso 1 1 calc GR . . . .
H10V H 0.4614 0.8077 0.5766 0.062 Uiso 1 1 calc GR . . . .
H10W H 0.4810 0.7569 0.6042 0.062 Uiso 1 1 calc GR . . . .
C109 C 0.5034(3) 0.0618(2) 0.57937(11) 0.0429(9) Uani 1 1 d . . . . .
H10X H 0.5563 0.0361 0.5819 0.064 Uiso 1 1 calc GR . . . .
H10Y H 0.4583 0.0289 0.5743 0.064 Uiso 1 1 calc GR . . . .
H H 0.4892 0.0859 0.5980 0.064 Uiso 1 1 calc GR . . . .
C9 C 0.7126(3) 0.5789(3) 0.87640(10) 0.0480(10) Uani 1 1 d D U . . .
H9AA H 0.6832 0.5854 0.8957 0.058 Uiso 0.530(9) 1 calc R . P B 1
H9AB H 0.7533 0.6177 0.8740 0.058 Uiso 0.530(9) 1 calc R . P B 1
H9BC H 0.7331 0.6271 0.8800 0.058 Uiso 0.470(9) 1 calc R . P B 2
H9BD H 0.6831 0.5636 0.8947 0.058 Uiso 0.470(9) 1 calc R . P B 2
C110 C 0.9904(3) 0.5867(3) 0.64860(11) 0.0470(10) Uani 1 1 d . . . . .
H11C H 0.9524 0.5741 0.6322 0.071 Uiso 1 1 calc GR . . . .
H11D H 1.0224 0.6286 0.6431 0.071 Uiso 1 1 calc GR . . . .
H11E H 0.9575 0.5961 0.6667 0.071 Uiso 1 1 calc GR . . . .
C111 C 0.7217(3) 0.0510(2) 0.64255(11) 0.0465(10) Uani 1 1 d . . . . .
H11F H 0.7032 0.0752 0.6607 0.070 Uiso 1 1 calc GR . . . .
H11G H 0.7702 0.0214 0.6472 0.070 Uiso 1 1 calc GR . . . .
H11H H 0.6757 0.0221 0.6349 0.070 Uiso 1 1 calc GR . . . .
C112 C 0.1737(2) 0.3955(2) 0.55334(9) 0.0350(8) Uani 1 1 d . . . . .
H11I H 0.1687 0.3913 0.5751 0.053 Uiso 1 1 calc GR . . . .
H11J H 0.1455 0.3557 0.5438 0.053 Uiso 1 1 calc GR . . . .
H11K H 0.1471 0.4390 0.5467 0.053 Uiso 1 1 calc GR . . . .
C113 C 0.9306(3) 0.8585(2) 0.58685(10) 0.0421(9) Uani 1 1 d . . . . .
H11L H 0.9559 0.8234 0.5737 0.063 Uiso 1 1 calc GR . . . .
H11M H 0.9752 0.8863 0.5963 0.063 Uiso 1 1 calc GR . . . .
H11N H 0.8940 0.8892 0.5751 0.063 Uiso 1 1 calc GR . . . .
C114 C 0.6539(3) 0.6680(2) 0.51988(13) 0.0479(11) Uani 1 1 d . . . . .
H11O H 0.6473 0.6679 0.5416 0.072 Uiso 1 1 calc GR . . . .
H11P H 0.6196 0.7055 0.5113 0.072 Uiso 1 1 calc GR . . . .
H11Q H 0.7132 0.6758 0.5148 0.072 Uiso 1 1 calc GR . . . .
C115 C 0.5322(3) 0.3820(2) 0.50241(12) 0.0454(10) Uani 1 1 d . . . . .
H11R H 0.5058 0.3918 0.5217 0.068 Uiso 1 1 calc GR . . . .
H11S H 0.4960 0.3507 0.4908 0.068 Uiso 1 1 calc GR . . . .
H11T H 0.5401 0.4258 0.4914 0.068 Uiso 1 1 calc GR . . . .
C21 C 0.0896(3) 0.3380(2) 0.78092(10) 0.0409(9) Uani 1 1 d . . . . .
H21A H 0.0673 0.3689 0.7650 0.049 Uiso 1 1 calc R . . . .
H21B H 0.0692 0.3562 0.8003 0.049 Uiso 1 1 calc R . . . .
C116 C 0.5404(3) 0.0775(2) 0.52468(10) 0.0403(9) Uani 1 1 d . . . . .
H11U H 0.5500 0.1118 0.5088 0.060 Uiso 1 1 calc GR . . . .
H11V H 0.4958 0.0451 0.5186 0.060 Uiso 1 1 calc GR . . . .
H11W H 0.5925 0.0513 0.5284 0.060 Uiso 1 1 calc GR . . . .
C117 C 0.8231(3) 0.1506(3) 0.63003(12) 0.0486(11) Uani 1 1 d . . . . .
H11X H 0.8393 0.1851 0.6149 0.073 Uiso 1 1 calc GR . . . .
H11Y H 0.8709 0.1198 0.6342 0.073 Uiso 1 1 calc GR . . . .
HA H 0.8064 0.1748 0.6484 0.073 Uiso 1 1 calc GR . . . .
C118 C 0.9817(3) 0.5796(3) 0.55536(11) 0.0462(10) Uani 1 1 d . . . . .
H11Z H 0.9680 0.5576 0.5745 0.069 Uiso 1 1 calc GR . . . .
HB H 1.0230 0.6169 0.5585 0.069 Uiso 1 1 calc GR . . . .
HC H 1.0052 0.5445 0.5418 0.069 Uiso 1 1 calc GR . . . .
C119 C 1.1262(3) 0.2984(3) 0.67496(10) 0.0461(10) Uani 1 1 d . . . . .
H11 H 1.1574 0.3421 0.6722 0.069 Uiso 1 1 calc GR . . . .
HD H 1.1651 0.2615 0.6813 0.069 Uiso 1 1 calc GR . . . .
HE H 1.0828 0.3050 0.6903 0.069 Uiso 1 1 calc GR . . . .
C120 C 0.3161(3) 0.6487(3) 0.48771(9) 0.0452(10) Uani 1 1 d . . . . .
H12C H 0.3741 0.6607 0.4822 0.068 Uiso 1 1 calc GR . . . .
H12D H 0.2787 0.6876 0.4826 0.068 Uiso 1 1 calc GR . . . .
H12E H 0.2986 0.6068 0.4768 0.068 Uiso 1 1 calc GR . . . .
C20 C 0.0535(3) 0.2632(3) 0.77625(12) 0.0478(10) Uani 1 1 d . . . . .
H20A H 0.0688 0.2468 0.7560 0.057 Uiso 1 1 calc R . . . .
H20B H 0.0801 0.2312 0.7908 0.057 Uiso 1 1 calc R . . . .
C121 C 1.1537(3) 0.2691(2) 0.62069(11) 0.0449(10) Uani 1 1 d . . . . .
H12F H 1.1274 0.2564 0.6016 0.067 Uiso 1 1 calc GR . . . .
H12G H 1.1932 0.2324 0.6267 0.067 Uiso 1 1 calc GR . . . .
H12H H 1.1841 0.3133 0.6184 0.067 Uiso 1 1 calc GR . . . .
C14 C 0.0360(3) 0.5364(3) 0.80444(11) 0.0507(10) Uani 1 1 d . . . . .
H14A H 0.0408 0.5757 0.8187 0.061 Uiso 1 1 calc R . . . .
H14B H 0.0645 0.4954 0.8134 0.061 Uiso 1 1 calc R . . . .
C122 C 0.6639(4) 0.3295(3) 0.47775(12) 0.0567(13) Uani 1 1 d . . . . .
H12I H 0.6722 0.3725 0.4663 0.085 Uiso 1 1 calc GR . . . .
H12J H 0.6294 0.2968 0.4662 0.085 Uiso 1 1 calc GR . . . .
H12K H 0.7187 0.3081 0.4820 0.085 Uiso 1 1 calc GR . . . .
C123 C 0.7720(3) 0.0678(2) 0.58881(12) 0.0490(11) Uani 1 1 d . . . . .
H12L H 0.7260 0.0366 0.5829 0.074 Uiso 1 1 calc GR . . . .
H12M H 0.8233 0.0405 0.5921 0.074 Uiso 1 1 calc GR . . . .
H12N H 0.7819 0.1022 0.5730 0.074 Uiso 1 1 calc GR . . . .
C124 C 0.6343(4) 0.5935(4) 0.47261(13) 0.0715(16) Uani 1 1 d . . . . .
H12O H 0.6935 0.6004 0.4672 0.107 Uiso 1 1 calc GR . . . .
H12P H 0.6000 0.6302 0.4634 0.107 Uiso 1 1 calc GR . . . .
H12Q H 0.6155 0.5477 0.4654 0.107 Uiso 1 1 calc GR . . . .
C125 C 1.0358(3) 0.2067(3) 0.64911(16) 0.0608(14) Uani 1 1 d . . . . .
H12R H 0.9943 0.2114 0.6652 0.091 Uiso 1 1 calc GR . . . .
H12S H 1.0760 0.1697 0.6542 0.091 Uiso 1 1 calc GR . . . .
H12T H 1.0070 0.1948 0.6304 0.091 Uiso 1 1 calc GR . . . .
C2B C 0.6862(4) 0.4516(3) 0.62069(14) 0.0349(12) Uani 0.678(2) 1 d D U P A 1
H2BA H 0.6936 0.4013 0.6153 0.042 Uiso 0.678(2) 1 calc R . P A 1
C126 C 0.9108(4) 0.6308(3) 0.50913(12) 0.0603(13) Uani 1 1 d . . . . .
H12U H 0.9315 0.5906 0.4978 0.090 Uiso 1 1 calc GR . . . .
H12V H 0.9509 0.6694 0.5074 0.090 Uiso 1 1 calc GR . . . .
H12W H 0.8561 0.6454 0.5012 0.090 Uiso 1 1 calc GR . . . .
C5 C 0.6896(4) 0.3396(3) 0.82093(10) 0.0709(17) Uani 1 1 d D U . . .
H5AA H 0.7192 0.3845 0.8176 0.085 Uiso 0.530(9) 1 calc R . P B 1
H5AB H 0.6585 0.3438 0.8400 0.085 Uiso 0.530(9) 1 calc R . P B 1
H5BC H 0.7364 0.3074 0.8161 0.085 Uiso 0.470(9) 1 calc R . P B 2
H5BD H 0.7123 0.3874 0.8182 0.085 Uiso 0.470(9) 1 calc R . P B 2
C19 C -0.0432(3) 0.2595(4) 0.77990(15) 0.0663(15) Uani 1 1 d . . . . .
H19A H -0.0702 0.2865 0.7639 0.100 Uiso 1 1 calc GR . . . .
H19B H -0.0592 0.2789 0.7993 0.100 Uiso 1 1 calc GR . . . .
H19C H -0.0615 0.2107 0.7787 0.100 Uiso 1 1 calc GR . . . .
C4B C 0.5428(5) 0.4512(4) 0.59166(18) 0.0445(16) Uani 0.678(2) 1 d D U P A 1
H4BA H 0.5074 0.4619 0.6090 0.067 Uiso 0.678(2) 1 calc GR . P A 1
H4BB H 0.5488 0.4005 0.5897 0.067 Uiso 0.678(2) 1 calc GR . P A 1
H4BC H 0.5164 0.4700 0.5736 0.067 Uiso 0.678(2) 1 calc GR . P A 1
C13 C -0.0587(3) 0.5188(5) 0.79986(15) 0.079(2) Uani 1 1 d . . . . .
H13A H -0.0641 0.4800 0.7857 0.118 Uiso 1 1 calc GR . . . .
H13B H -0.0881 0.5598 0.7920 0.118 Uiso 1 1 calc GR . . . .
H13C H -0.0838 0.5053 0.8190 0.118 Uiso 1 1 calc GR . . . .
C127 C 0.8414(4) 0.2461(3) 0.54889(15) 0.0677(15) Uani 1 1 d . . . . .
H12X H 0.8035 0.2261 0.5639 0.102 Uiso 1 1 calc GR . . . .
H12Y H 0.8910 0.2161 0.5467 0.102 Uiso 1 1 calc GR . . . .
HF H 0.8121 0.2494 0.5297 0.102 Uiso 1 1 calc GR . . . .
C1B C 0.7761(5) 0.4828(6) 0.62557(15) 0.042(2) Uani 0.678(2) 1 d D U P A 1
H1BB H 0.7717 0.5314 0.6330 0.051 Uiso 0.678(2) 1 calc R . P A 1
H1BC H 0.8071 0.4549 0.6406 0.051 Uiso 0.678(2) 1 calc R . P A 1
C3B C 0.6321(4) 0.4852(3) 0.59593(14) 0.0330(11) Uani 0.678(2) 1 d D U P A 1
H3BA H 0.6633 0.4799 0.5767 0.040 Uiso 0.678(2) 1 calc R . P A 1
C128 C 0.9146(5) 0.3608(5) 0.53499(14) 0.091(3) Uani 1 1 d . . . . .
H12Z H 0.8753 0.3720 0.5188 0.137 Uiso 1 1 calc GR . . . .
HG H 0.9614 0.3331 0.5271 0.137 Uiso 1 1 calc GR . . . .
HH H 0.9364 0.4041 0.5437 0.137 Uiso 1 1 calc GR . . . .
C2 C 0.7736(11) 0.2689(12) 0.8817(3) 0.080(3) Uani 0.530(9) 1 d D U P B 1
H2A H 0.7480 0.2221 0.8793 0.096 Uiso 0.530(9) 1 calc R . P B 1
H2B H 0.7281 0.3017 0.8873 0.096 Uiso 0.530(9) 1 calc R . P B 1
C1 C 0.8380(17) 0.2658(17) 0.9074(4) 0.073(6) Uani 0.530(9) 1 d D U P B 1
H1A H 0.8734 0.2242 0.9051 0.110 Uiso 0.530(9) 1 calc GR . P B 1
H1B H 0.8081 0.2634 0.9265 0.110 Uiso 0.530(9) 1 calc GR . P B 1
H1C H 0.8733 0.3077 0.9069 0.110 Uiso 0.530(9) 1 calc GR . P B 1
C8 C 0.7621(8) 0.5066(6) 0.8768(3) 0.051(3) Uani 0.530(9) 1 d D U P B 1
H8A H 0.7213 0.4681 0.8798 0.062 Uiso 0.530(9) 1 calc R . P B 1
H8B H 0.7896 0.4995 0.8572 0.062 Uiso 0.530(9) 1 calc R . P B 1
C7 C 0.8305(17) 0.5030(14) 0.9019(6) 0.102(8) Uani 0.530(9) 1 d D U P B 1
H7A H 0.8433 0.4541 0.9064 0.153 Uiso 0.530(9) 1 calc GR . P B 1
H7B H 0.8093 0.5261 0.9199 0.153 Uiso 0.530(9) 1 calc GR . P B 1
H7C H 0.8817 0.5267 0.8950 0.153 Uiso 0.530(9) 1 calc GR . P B 1
C4 C 0.7543(5) 0.2839(4) 0.82449(17) 0.049(2) Uani 0.530(9) 1 d D U P B 1
H4A H 0.7903 0.2835 0.8064 0.059 Uiso 0.530(9) 1 calc R . P B 1
H4B H 0.7254 0.2382 0.8256 0.059 Uiso 0.530(9) 1 calc R . P B 1
C3 C 0.8108(7) 0.2917(6) 0.8519(2) 0.070(3) Uani 0.530(9) 1 d D U P B 1
H3A H 0.8629 0.2644 0.8484 0.084 Uiso 0.530(9) 1 calc R . P B 1
H3B H 0.8274 0.3414 0.8536 0.084 Uiso 0.530(9) 1 calc R . P B 1
C1A C 0.855(2) 0.2425(19) 0.9030(5) 0.073(6) Uani 0.470(9) 1 d D U P B 2
H1AA H 0.9015 0.2756 0.9012 0.110 Uiso 0.470(9) 1 calc GR . P B 2
H1AB H 0.8767 0.1947 0.9033 0.110 Uiso 0.470(9) 1 calc GR . P B 2
H1AC H 0.8240 0.2517 0.9216 0.110 Uiso 0.470(9) 1 calc GR . P B 2
C2A C 0.7947(13) 0.2513(9) 0.8763(4) 0.080(3) Uani 0.470(9) 1 d D U P B 2
H2AA H 0.8271 0.2443 0.8576 0.096 Uiso 0.470(9) 1 calc R . P B 2
H2AB H 0.7514 0.2141 0.8772 0.096 Uiso 0.470(9) 1 calc R . P B 2
C3A C 0.7503(7) 0.3220(6) 0.8746(3) 0.074(4) Uani 0.470(9) 1 d D U P B 2
H3AA H 0.7933 0.3574 0.8693 0.088 Uiso 0.470(9) 1 calc R . P B 2
H3AB H 0.7303 0.3334 0.8950 0.088 Uiso 0.470(9) 1 calc R . P B 2
C4A C 0.6758(5) 0.3320(5) 0.85332(14) 0.047(2) Uani 0.470(9) 1 d D U P B 2
H4AA H 0.6376 0.2917 0.8562 0.057 Uiso 0.470(9) 1 calc R . P B 2
H4AB H 0.6448 0.3740 0.8601 0.057 Uiso 0.470(9) 1 calc R . P B 2
C8A C 0.7873(9) 0.5329(10) 0.8721(4) 0.068(4) Uani 0.470(9) 1 d D U P B 2
H8AA H 0.8198 0.5490 0.8545 0.082 Uiso 0.470(9) 1 calc R . P B 2
H8AB H 0.7683 0.4845 0.8683 0.082 Uiso 0.470(9) 1 calc R . P B 2
C7A C 0.8453(17) 0.5343(16) 0.9005(5) 0.094(8) Uani 0.470(9) 1 d D U P B 2
H7AA H 0.8633 0.5824 0.9045 0.141 Uiso 0.470(9) 1 calc GR . P B 2
H7AB H 0.8948 0.5049 0.8971 0.141 Uiso 0.470(9) 1 calc GR . P B 2
H7AC H 0.8138 0.5166 0.9178 0.141 Uiso 0.470(9) 1 calc GR . P B 2
Br2C Br 0.7476(2) 0.56238(15) 0.61469(7) 0.0757(8) Uani 0.2415(17) 1 d D U P C 2
Br1C Br 0.5883(3) 0.4666(2) 0.65964(8) 0.0658(8) Uani 0.2415(17) 1 d D U P C 2
C3C C 0.6119(12) 0.4564(12) 0.6150(4) 0.056(4) Uani 0.2415(17) 1 d D U P C 2
H3C H 0.6013 0.4059 0.6107 0.067 Uiso 0.2415(17) 1 calc R . P C 2
C2C C 0.7069(13) 0.4663(10) 0.6086(6) 0.062(5) Uani 0.2415(17) 1 d D U P C 2
H2C H 0.7162 0.4546 0.5870 0.075 Uiso 0.2415(17) 1 calc R . P C 2
C4C C 0.5455(16) 0.4948(17) 0.5966(4) 0.057(6) Uani 0.2415(17) 1 d D U P C 2
H4CA H 0.5009 0.5119 0.6098 0.085 Uiso 0.2415(17) 1 calc GR . P C 2
H4CB H 0.5213 0.4628 0.5818 0.085 Uiso 0.2415(17) 1 calc GR . P C 2
H4CC H 0.5716 0.5344 0.5863 0.085 Uiso 0.2415(17) 1 calc GR . P C 2
O1C O 0.7468(12) 0.3420(9) 0.6214(5) 0.078(5) Uani 0.2415(17) 1 d D U P C 2
H1CA H 0.7537 0.3337 0.6032 0.117 Uiso 0.2415(17) 1 calc GR . P C 2
C1C C 0.7669(16) 0.4172(10) 0.6276(6) 0.068(5) Uani 0.2415(17) 1 d D U P C 2
H1CB H 0.8264 0.4267 0.6224 0.082 Uiso 0.2415(17) 1 calc R . P C 2
H1CC H 0.7593 0.4271 0.6492 0.082 Uiso 0.2415(17) 1 calc R . P C 2
Br1D Br 0.6290(7) 0.4861(7) 0.6618(2) 0.0658(8) Uani 0.0807(14) 1 d D U P D 3
C3D C 0.682(3) 0.500(4) 0.6210(7) 0.056(4) Uani 0.0807(14) 1 d D U P D 3
H3D H 0.6730 0.5504 0.6161 0.067 Uiso 0.0807(14) 1 calc R . P D 3
C2D C 0.633(5) 0.4590(16) 0.5969(15) 0.058(7) Uani 0.0807(14) 1 d D U P D 3
H2D H 0.6663 0.4621 0.5781 0.070 Uiso 0.0807(14) 1 calc R . P D 3
Br2D Br 0.6184(6) 0.3584(4) 0.6062(2) 0.0757(8) Uani 0.0807(14) 1 d D U P D 3
C4D C 0.777(4) 0.487(9) 0.619(2) 0.057(6) Uani 0.0807(14) 1 d D U P D 3
H4DA H 0.8066 0.5137 0.6341 0.085 Uiso 0.0807(14) 1 calc R . P D 3
H4DB H 0.7890 0.4373 0.6210 0.085 Uiso 0.0807(14) 1 calc R . P D 3
H4DC H 0.7970 0.5024 0.5988 0.085 Uiso 0.0807(14) 1 calc R . P D 3
C1D C 0.542(5) 0.483(3) 0.589(3) 0.068(5) Uani 0.0807(14) 1 d D U P D 3
H1DA H 0.5251 0.4739 0.5685 0.082 Uiso 0.0807(14) 1 calc R . P D 3
H1DB H 0.4988 0.4654 0.6035 0.082 Uiso 0.0807(14) 1 calc R . P D 3
O1D O 0.567(4) 0.556(3) 0.5950(15) 0.078(5) Uani 0.0807(14) 1 d D U P D 3
H1D H 0.5858 0.5739 0.5793 0.117 Uiso 0.0807(14) 1 calc DGR . P D 3

loop_
_atom_site_aniso_label
_atom_site_aniso_U_11
_atom_site_aniso_U_22
_atom_site_aniso_U_33
_atom_site_aniso_U_23
_atom_site_aniso_U_13
_atom_site_aniso_U_12
Br1B 0.0475(5) 0.0553(5) 0.0337(3) 0.0060(3) 0.0014(3) -0.0058(5)
Br2B 0.0658(5) 0.0329(3) 0.0613(5) 0.0040(3) 0.0214(4) 0.0125(3)
O6 0.0295(12) 0.0217(10) 0.0253(11) -0.0029(9) -0.0026(9) -0.0026(9)
O7 0.0230(11) 0.0210(10) 0.0281(11) 0.0041(9) -0.0011(9) 0.0020(9)
O8 0.0297(11) 0.0174(10) 0.0268(11) 0.0017(8) -0.0009(9) 0.0011(9)
O10 0.0225(11) 0.0223(11) 0.0332(12) 0.0006(9) 0.0011(9) -0.0026(9)
O5 0.0372(13) 0.0177(10) 0.0272(12) -0.0001(9) -0.0045(10) -0.0019(9)
O12 0.0334(13) 0.0178(10) 0.0425(14) -0.0024(10) -0.0046(11) 0.0063(9)
O9 0.0233(11) 0.0187(10) 0.0348(12) 0.0010(9) 0.0041(9) -0.0010(8)
O11 0.0309(12) 0.0227(11) 0.0425(14) -0.0058(10) -0.0085(11) 0.0083(10)
O3 0.0538(18) 0.0353(15) 0.069(2) 0.0006(14) -0.0157(16) -0.0131(14)
C25 0.0223(14) 0.0194(14) 0.0248(15) -0.0018(11) 0.0020(12) 0.0013(11)
C26 0.0237(15) 0.0177(13) 0.0260(15) 0.0003(11) 0.0012(12) 0.0027(11)
C27 0.0257(15) 0.0206(14) 0.0209(14) -0.0004(11) 0.0017(12) 0.0001(12)
O1 0.0489(18) 0.054(2) 0.072(2) -0.0129(17) -0.0017(17) -0.0016(15)
C28 0.0227(14) 0.0216(14) 0.0228(14) 0.0003(12) 0.0018(11) -0.0024(12)
C29 0.0203(13) 0.0279(15) 0.0231(14) -0.0002(13) 0.0002(11) 0.0037(13)
C30 0.0189(13) 0.0222(14) 0.0234(14) 0.0014(11) 0.0024(11) -0.0018(11)
C31 0.0190(13) 0.0233(14) 0.0282(15) 0.0010(12) -0.0002(11) -0.0007(12)
C32 0.0170(13) 0.0213(14) 0.0249(14) 0.0034(11) 0.0014(11) 0.0005(11)
C33 0.0215(14) 0.0197(14) 0.0246(15) -0.0015(11) -0.0002(11) -0.0028(11)
C34 0.0232(15) 0.0215(14) 0.0232(14) -0.0002(11) 0.0029(11) 0.0012(12)
O2 0.0327(15) 0.0466(18) 0.115(3) 0.022(2) 0.0036(18) 0.0057(14)
C35 0.0218(14) 0.0238(15) 0.0235(15) -0.0006(12) 0.0029(11) -0.0031(12)
C36 0.0285(16) 0.0154(13) 0.0266(15) -0.0029(11) 0.0021(12) -0.0003(11)
C37 0.0236(14) 0.0182(14) 0.0300(15) -0.0006(12) -0.0022(12) -0.0009(12)
C38 0.0289(16) 0.0218(14) 0.0312(17) 0.0032(12) 0.0033(13) -0.0034(12)
C39 0.0262(15) 0.0325(17) 0.0211(14) -0.0025(12) -0.0008(12) 0.0006(13)
C40 0.0348(18) 0.0247(15) 0.0304(17) 0.0034(13) 0.0068(14) -0.0006(13)
C41 0.0301(16) 0.0190(14) 0.0307(16) -0.0028(12) -0.0083(13) 0.0044(13)
C42 0.0324(17) 0.0239(15) 0.0244(15) 0.0013(12) -0.0081(13) 0.0000(13)
C43 0.0216(14) 0.0162(12) 0.0275(15) -0.0025(11) 0.0025(12) -0.0028(11)
C44 0.0250(14) 0.0220(14) 0.0220(14) -0.0017(12) -0.0028(11) -0.0021(12)
C45 0.0185(13) 0.0224(14) 0.0256(15) 0.0003(12) -0.0004(11) -0.0003(12)
C46 0.0261(15) 0.0242(15) 0.0230(14) -0.0001(12) -0.0027(11) -0.0032(13)
C47 0.0376(18) 0.0174(14) 0.0260(16) 0.0030(12) -0.0003(13) -0.0038(13)
C48 0.0248(15) 0.0194(14) 0.0270(15) -0.0039(12) 0.0023(12) -0.0020(12)
O4 0.051(2) 0.079(3) 0.067(2) -0.001(2) -0.0128(18) 0.0112(18)
C49 0.0356(17) 0.0145(13) 0.0295(16) 0.0000(12) -0.0031(14) -0.0013(12)
C50 0.0371(19) 0.0201(14) 0.0382(19) -0.0025(13) -0.0048(16) 0.0011(14)
C51 0.0359(19) 0.0300(17) 0.0364(19) -0.0058(14) 0.0015(15) 0.0004(15)
C52 0.0148(12) 0.0243(14) 0.0249(14) 0.0012(12) -0.0001(10) -0.0008(11)
C18 0.0269(15) 0.0250(15) 0.0267(15) -0.0032(12) 0.0047(13) 0.0017(13)
C12 0.0290(16) 0.0246(15) 0.0272(15) -0.0045(12) 0.0008(13) 0.0005(13)
C53 0.0371(18) 0.0173(13) 0.0288(16) 0.0034(12) -0.0037(14) -0.0022(13)
C54 0.0268(16) 0.0159(13) 0.0293(16) -0.0004(12) 0.0042(13) -0.0014(11)
C55 0.0416(19) 0.0188(14) 0.0311(17) 0.0013(13) -0.0088(15) -0.0014(14)
C56 0.0301(16) 0.0222(14) 0.0230(15) 0.0027(12) 0.0037(12) -0.0001(12)
C57 0.0305(17) 0.0221(14) 0.0248(15) 0.0004(12) 0.0013(13) -0.0063(13)
C58 0.0281(16) 0.0322(17) 0.0243(15) -0.0012(12) -0.0012(13) -0.0043(14)
C59 0.0370(19) 0.0220(15) 0.0362(19) -0.0038(13) -0.0040(15) -0.0007(14)
C60 0.0358(18) 0.0257(16) 0.0314(17) -0.0033(13) 0.0047(14) 0.0049(14)
C61 0.0245(15) 0.0221(14) 0.0296(16) 0.0008(12) 0.0027(13) -0.0012(12)
C62 0.0243(14) 0.0254(15) 0.0294(16) -0.0027(13) -0.0021(12) 0.0035(13)
C63 0.0338(18) 0.0227(15) 0.0355(18) -0.0047(13) 0.0007(14) -0.0010(13)
C64 0.0329(17) 0.0170(13) 0.0259(15) 0.0033(12) 0.0005(13) -0.0040(12)
C65 0.0252(16) 0.0287(16) 0.0305(17) -0.0040(13) -0.0015(13) -0.0019(13)
C66 0.0263(16) 0.0241(15) 0.0310(17) 0.0022(13) 0.0038(13) 0.0007(13)
C67 0.0378(18) 0.0150(13) 0.0289(16) 0.0001(12) -0.0010(14) 0.0013(12)
C68 0.0297(17) 0.0265(16) 0.0334(18) 0.0030(13) 0.0031(14) 0.0006(13)
C69 0.0290(16) 0.0235(15) 0.0294(17) 0.0053(12) 0.0043(13) 0.0027(13)
C70 0.0351(19) 0.0311(18) 0.0371(19) -0.0028(15) -0.0023(15) 0.0002(15)
C16 0.0334(18) 0.0364(19) 0.0346(19) -0.0005(15) 0.0112(15) 0.0018(15)
C71 0.0346(17) 0.0225(15) 0.0247(16) -0.0019(12) 0.0003(13) 0.0007(13)
C72 0.0345(18) 0.0255(16) 0.042(2) -0.0002(14) -0.0020(16) -0.0005(14)
C24 0.0366(18) 0.0236(15) 0.0256(16) 0.0060(13) 0.0038(14) -0.0052(13)
C17 0.0263(16) 0.0359(18) 0.0317(17) -0.0010(15) 0.0052(14) 0.0027(14)
C73 0.0222(16) 0.043(2) 0.042(2) -0.0120(17) -0.0011(14) 0.0017(15)
C74 0.0340(18) 0.0305(17) 0.0265(16) -0.0002(13) 0.0002(14) -0.0018(14)
C75 0.0227(14) 0.0268(15) 0.0343(16) -0.0034(13) -0.0041(13) 0.0027(13)
C76 0.0273(16) 0.043(2) 0.0363(19) -0.0033(16) 0.0015(14) 0.0059(15)
C77 0.0312(17) 0.0345(18) 0.0324(18) 0.0035(14) -0.0030(14) -0.0020(14)
C11 0.0384(19) 0.0346(18) 0.0270(17) -0.0009(14) -0.0018(14) -0.0043(15)
C78 0.0370(19) 0.0289(17) 0.0352(18) 0.0013(14) 0.0038(15) -0.0017(15)
C79 0.0343(18) 0.0221(15) 0.040(2) -0.0056(14) 0.0018(15) 0.0039(14)
C80 0.0217(14) 0.045(2) 0.0313(16) -0.0082(16) -0.0032(13) 0.0061(15)
C81 0.0210(15) 0.049(2) 0.0374(19) -0.0095(17) -0.0026(14) 0.0048(15)
C82 0.0349(19) 0.0292(17) 0.048(2) -0.0110(16) -0.0035(16) 0.0023(15)
C83 0.0269(16) 0.0255(15) 0.0320(17) 0.0029(13) 0.0033(14) 0.0002(13)
C84 0.0405(19) 0.0225(15) 0.0381(19) -0.0050(14) 0.0059(16) 0.0011(14)
C85 0.0325(17) 0.0165(13) 0.0338(17) 0.0033(12) -0.0044(14) 0.0030(12)
C86 0.045(2) 0.0375(19) 0.039(2) 0.0138(16) 0.0032(17) 0.0053(17)
C87 0.0340(18) 0.0312(17) 0.0330(18) 0.0003(14) -0.0010(15) 0.0033(15)
C88 0.0340(18) 0.046(2) 0.0320(18) -0.0121(16) -0.0013(15) -0.0003(16)
C89 0.0248(15) 0.0343(17) 0.0362(18) -0.0068(15) -0.0043(13) 0.0046(14)
C90 0.0274(17) 0.042(2) 0.044(2) -0.0162(17) 0.0000(16) 0.0041(15)
C91 0.0267(16) 0.0359(18) 0.0303(17) 0.0025(14) 0.0009(14) 0.0000(14)
C23 0.0366(19) 0.0355(18) 0.0296(17) 0.0065(15) 0.0036(15) -0.0059(15)
C92 0.0320(18) 0.0318(18) 0.054(2) 0.0018(16) 0.0085(17) 0.0006(16)
C22 0.039(2) 0.0324(18) 0.0331(19) 0.0011(15) 0.0074(15) 0.0029(15)
C6 0.069(3) 0.0281(17) 0.0265(17) 0.0079(13) -0.0074(18) -0.0128(19)
C10 0.056(2) 0.046(2) 0.0265(17) 0.0031(16) 0.0010(16) 0.0095(19)
C93 0.0329(19) 0.044(2) 0.040(2) -0.0115(17) 0.0029(16) 0.0013(16)
C94 0.041(2) 0.037(2) 0.048(2) -0.0097(17) -0.0030(18) 0.0060(17)
C95 0.0332(18) 0.0297(17) 0.0354(19) -0.0031(14) 0.0023(15) -0.0002(14)
C96 0.0260(17) 0.038(2) 0.052(2) -0.0021(17) -0.0010(16) 0.0002(15)
O1B 0.0328(19) 0.039(2) 0.044(2) -0.0116(17) 0.0053(16) -0.0049(16)
C97 0.0314(18) 0.0291(17) 0.050(2) -0.0067(16) -0.0034(16) 0.0009(15)
C98 0.042(2) 0.0331(19) 0.049(2) 0.0010(17) -0.0032(18) 0.0002(16)
C99 0.0364(19) 0.041(2) 0.0358(19) -0.0060(16) -0.0042(16) 0.0088(17)
C100 0.042(2) 0.0301(18) 0.042(2) 0.0048(16) 0.0099(17) 0.0034(15)
C101 0.0308(18) 0.047(2) 0.046(2) -0.0065(18) 0.0000(16) -0.0045(17)
C102 0.040(2) 0.039(2) 0.037(2) -0.0041(16) -0.0052(17) -0.0021(16)
C15 0.0327(19) 0.050(2) 0.049(2) -0.0011(19) 0.0120(17) 0.0032(17)
C103 0.033(2) 0.058(2) 0.041(2) 0.0034(18) 0.0060(17) 0.0117(18)
C104 0.043(2) 0.053(3) 0.046(2) -0.018(2) -0.0098(18) 0.0151(19)
C105 0.038(2) 0.040(2) 0.041(2) 0.0011(17) 0.0025(16) 0.0042(17)
C106 0.0327(19) 0.040(2) 0.053(2) 0.0055(18) -0.0005(17) 0.0013(16)
C107 0.044(2) 0.042(2) 0.039(2) 0.0005(17) -0.0072(17) 0.0071(18)
C108 0.036(2) 0.037(2) 0.050(2) 0.0044(18) -0.0062(18) -0.0019(16)
C109 0.039(2) 0.040(2) 0.050(2) 0.0077(18) 0.0020(18) -0.0042(17)
C9 0.067(3) 0.046(2) 0.0302(19) 0.0006(17) -0.0060(19) -0.003(2)
C110 0.038(2) 0.049(2) 0.054(3) 0.009(2) 0.0100(19) 0.0127(19)
C111 0.053(2) 0.0252(18) 0.061(3) -0.0045(17) -0.013(2) 0.0081(17)
C112 0.0260(17) 0.0381(19) 0.041(2) -0.0055(16) -0.0015(14) 0.0002(15)
C113 0.041(2) 0.044(2) 0.041(2) 0.0034(17) -0.0034(17) -0.0123(18)
C114 0.036(2) 0.036(2) 0.072(3) -0.004(2) 0.008(2) -0.0039(17)
C115 0.039(2) 0.033(2) 0.064(3) 0.0006(19) -0.006(2) 0.0022(16)
C21 0.038(2) 0.043(2) 0.041(2) 0.0063(17) 0.0071(17) 0.0066(17)
C116 0.042(2) 0.0354(19) 0.044(2) -0.0092(17) 0.0025(17) -0.0019(16)
C117 0.035(2) 0.046(2) 0.065(3) -0.009(2) -0.009(2) -0.0012(18)
C118 0.040(2) 0.049(2) 0.050(2) -0.009(2) -0.0034(18) 0.0108(19)
C119 0.038(2) 0.057(3) 0.044(2) 0.0009(19) -0.0033(18) 0.005(2)
C120 0.051(2) 0.052(2) 0.032(2) 0.0098(18) -0.0040(18) 0.004(2)
C20 0.040(2) 0.052(3) 0.051(3) 0.006(2) 0.0014(19) -0.0076(19)
C121 0.034(2) 0.047(2) 0.054(3) -0.0104(19) -0.0008(18) 0.0112(17)
C14 0.038(2) 0.067(3) 0.047(2) -0.003(2) 0.0104(18) -0.005(2)
C122 0.076(3) 0.041(2) 0.053(3) 0.007(2) 0.020(3) 0.010(2)
C123 0.045(2) 0.042(2) 0.059(3) -0.014(2) 0.003(2) 0.0090(19)
C124 0.054(3) 0.102(5) 0.059(3) -0.011(3) 0.022(3) -0.014(3)
C125 0.044(3) 0.048(3) 0.089(4) 0.011(3) -0.006(3) -0.009(2)
C2B 0.035(3) 0.037(3) 0.033(3) -0.001(2) 0.002(2) 0.004(2)
C126 0.065(3) 0.071(3) 0.044(3) -0.011(2) 0.000(2) 0.017(3)
C5 0.112(4) 0.063(3) 0.038(2) 0.015(2) -0.027(3) -0.053(3)
C19 0.041(3) 0.086(4) 0.072(4) 0.018(3) -0.007(2) -0.010(3)
C4B 0.039(3) 0.053(4) 0.041(4) 0.012(3) -0.011(3) -0.011(3)
C13 0.040(3) 0.127(6) 0.069(4) -0.002(4) 0.017(2) -0.016(3)
C127 0.062(3) 0.070(4) 0.071(4) -0.021(3) -0.017(3) 0.008(3)
C1B 0.034(3) 0.058(4) 0.036(5) -0.008(4) -0.001(3) 0.001(3)
C3B 0.040(3) 0.028(2) 0.031(3) -0.001(2) 0.001(2) 0.009(2)
C128 0.081(4) 0.148(7) 0.045(3) 0.021(4) -0.007(3) -0.048(5)
C2 0.090(8) 0.096(8) 0.055(5) 0.028(5) -0.025(4) -0.043(5)
C1 0.055(9) 0.121(17) 0.044(5) 0.024(7) -0.008(6) -0.034(8)
C8 0.059(6) 0.058(6) 0.038(5) 0.005(4) -0.003(5) 0.010(5)
C7 0.100(14) 0.111(16) 0.096(13) 0.031(11) -0.050(12) 0.012(12)
C4 0.053(5) 0.052(5) 0.041(4) 0.011(3) -0.022(3) -0.024(4)
C3 0.092(7) 0.057(6) 0.060(5) 0.016(4) -0.040(5) -0.025(5)
C1A 0.055(9) 0.121(17) 0.044(5) 0.024(7) -0.008(6) -0.034(8)
C2A 0.090(8) 0.096(8) 0.055(5) 0.028(5) -0.025(4) -0.043(5)
C3A 0.065(6) 0.091(8) 0.065(7) 0.040(6) -0.037(5) -0.047(5)
C4A 0.055(5) 0.046(5) 0.041(4) 0.003(4) -0.009(4) -0.010(4)
C8A 0.064(7) 0.097(11) 0.045(7) 0.005(8) -0.008(6) 0.013(8)
C7A 0.079(10) 0.16(3) 0.046(7) 0.033(12) -0.017(6) 0.008(14)
Br2C 0.0792(17) 0.0622(14) 0.0856(18) -0.0013(12) 0.0102(13) -0.0109(12)
Br1C 0.0598(19) 0.077(2) 0.0610(14) 0.0040(13) 0.0087(16) 0.0064(19)
C3C 0.062(7) 0.064(9) 0.042(7) -0.002(6) 0.003(5) 0.000(6)
C2C 0.060(8) 0.058(9) 0.070(12) -0.009(8) 0.003(7) -0.011(6)
C4C 0.059(8) 0.093(17) 0.018(7) 0.007(8) 0.013(5) 0.018(8)
O1C 0.058(9) 0.065(7) 0.111(14) -0.002(7) 0.000(9) -0.003(6)
C1C 0.065(9) 0.067(8) 0.072(12) 0.002(7) 0.000(8) -0.006(6)
Br1D 0.0598(19) 0.077(2) 0.0610(14) 0.0040(13) 0.0087(16) 0.0064(19)
C3D 0.062(7) 0.064(9) 0.042(7) -0.002(6) 0.003(5) 0.000(6)
C2D 0.065(12) 0.069(11) 0.040(14) -0.002(9) 0.006(10) -0.001(8)
Br2D 0.0792(17) 0.0622(14) 0.0856(18) -0.0013(12) 0.0102(13) -0.0109(12)
C4D 0.059(8) 0.093(17) 0.018(7) 0.007(8) 0.013(5) 0.018(8)
C1D 0.065(9) 0.067(8) 0.072(12) 0.002(7) 0.000(8) -0.006(6)
O1D 0.058(9) 0.065(7) 0.111(14) -0.002(7) 0.000(9) -0.003(6)

loop_
_atom_type_symbol
_atom_type_description
_atom_type_scat_dispersion_real
_atom_type_scat_dispersion_imag
_atom_type_scat_source
C C 0.0181 0.0091 'International Tables Vol C Tables 4.2.6.8 and 6.1.1.4'
H H 0.0000 0.0000 'International Tables Vol C Tables 4.2.6.8 and 6.1.1.4'
Br Br -0.6763 1.2805 'International Tables Vol C Tables 4.2.6.8 and 6.1.1.4'
O O 0.0492 0.0322 'International Tables Vol C Tables 4.2.6.8 and 6.1.1.4'

loop_
_exptl_crystal_face_index_h
_exptl_crystal_face_index_k
_exptl_crystal_face_index_l
_exptl_crystal_face_perp_dist
10 -1 0 0.0699
-10 0 -1 0.0745
0 -12 -6 0.0634
0 12 6 0.0574
-1 0 -28 0.0153
1 0 28 0.0153
0 -7 -23 0.0419
-9 0 13 0.0637
-1 -11 12 0.0616
-2 -4 26 0.0334
0 12 -3 0.0578
0 6 -25 0.0383
5 0 -25 0.0451
-2 2 28 0.0222
2 -3 -27 0.0366
8 -8 -1 0.0877
0 6 24 0.0354

loop_
_geom_angle_atom_site_label_1
_geom_angle_atom_site_label_2
_geom_angle_atom_site_label_3
_geom_angle
_geom_angle_site_symmetry_1
_geom_angle_site_symmetry_3
_geom_angle_publ_flag
C33 O6 C71 115.7(2) . . ?
C32 O7 C56 115.1(2) . . ?
C26 O8 C56 116.6(2) . . ?
C37 O10 C66 115.8(3) . . ?
C49 O5 C71 117.7(2) . . ?
C85 O12 C79 117.5(3) . . ?
C43 O9 C66 116.6(2) . . ?
C41 O11 C79 115.8(3) . . ?
C72 O3 H3 109.5 . . ?
C26 C25 C27 117.7(3) . . ?
C26 C25 C34 119.8(3) . . ?
C27 C25 C34 122.4(3) . . ?
O8 C26 C25 120.9(3) . . ?
O8 C26 C54 117.4(3) . . ?
C25 C26 C54 121.5(3) . . ?
C25 C27 H27 118.7 . . ?
C36 C27 C25 122.6(3) . . ?
C36 C27 H27 118.7 . . ?
C104 O1 H1 109.5 . . ?
C30 C28 H28 118.4 . . ?
C30 C28 C35 123.1(3) . . ?
C35 C28 H28 118.4 . . ?
C31 C29 C65 118.5(3) . . ?
C39 C29 C31 118.4(3) . . ?
C39 C29 C65 123.1(3) . . ?
C28 C30 C32 117.6(3) . . ?
C28 C30 C34 121.9(3) . . ?
C32 C30 C34 120.4(3) . . ?
C45 C31 C29 178.4(4) . . ?
O7 C32 C30 120.7(3) . . ?
O7 C32 C52 117.7(3) . . ?
C30 C32 C52 121.5(3) . . ?
O6 C33 C35 121.1(3) . . ?
O6 C33 C52 117.3(3) . . ?
C35 C33 C52 121.6(3) . . ?
C25 C34 C30 107.2(2) . . ?
C25 C34 H34 107.1 . . ?
C25 C34 C18 114.5(3) . . ?
C30 C34 H34 107.1 . . ?
C30 C34 C18 113.4(3) . . ?
C18 C34 H34 107.1 . . ?
C92 O2 H2 109.5 . . ?
C28 C35 C57 121.4(3) . . ?
C33 C35 C28 117.5(3) . . ?
C33 C35 C57 120.9(3) . . ?
C27 C36 C48 122.4(3) . . ?
C43 C36 C27 117.9(3) . . ?
C43 C36 C48 119.7(3) . . ?
O10 C37 C62 117.3(3) . . ?
C44 C37 O10 121.4(3) . . ?
C44 C37 C62 121.3(3) . . ?
C40 C38 C68 124.3(3) . . ?
C40 C38 C83 118.8(3) . . ?
C83 C38 C68 116.9(3) . . ?
C29 C39 C58 176.7(4) . . ?
C38 C40 C69 173.6(4) . . ?
O11 C41 C42 120.7(3) . . ?
O11 C41 C62 117.9(3) . . ?
C62 C41 C42 121.4(3) . . ?
C41 C42 C55 120.2(3) . . ?
C46 C42 C41 117.4(3) . . ?
C46 C42 C55 122.2(3) . . ?
O9 C43 C36 121.1(3) . . ?
O9 C43 C54 116.9(3) . . ?
C36 C43 C54 121.8(3) . . ?
C37 C44 C46 117.7(3) . . ?
C37 C44 C48 120.2(3) . . ?
C46 C44 C48 122.0(3) . . ?
C31 C45 C52 179.0(4) . . ?
C42 C46 C44 123.2(3) . . ?
C42 C46 H46 118.4 . . ?
C44 C46 H46 118.4 . . ?
C53 C47 H47 118.7 . . ?
C53 C47 C64 122.6(3) . . ?
C64 C47 H47 118.7 . . ?
C36 C48 H48 107.1 . . ?
C36 C48 C12 114.0(3) . . ?
C44 C48 C36 108.1(2) . . ?
C44 C48 H48 107.1 . . ?
C44 C48 C12 113.2(3) . . ?
C12 C48 H48 107.1 . . ?
C102 O4 H4 109.5 . . ?
O5 C49 C64 120.9(3) . . ?
O5 C49 C67 117.2(3) . . ?
C64 C49 C67 121.8(3) . . ?
C59 C50 C67 177.9(4) . . ?
C70 C51 C60 175.6(4) . . ?
C32 C52 C33 118.7(3) . . ?
C32 C52 C45 120.9(3) . . ?
C33 C52 C45 120.4(3) . . ?
C34 C18 H18A 109.4 . . ?
C34 C18 H18B 109.4 . . ?
H18A C18 H18B 108.0 . . ?
C17 C18 C34 111.0(3) . . ?
C17 C18 H18A 109.4 . . ?
C17 C18 H18B 109.4 . . ?
C48 C12 H12A 109.1 . . ?
C48 C12 H12B 109.1 . . ?
H12A C12 H12B 107.8 . . ?
C11 C12 C48 112.6(3) . . ?
C11 C12 H12A 109.1 . . ?
C11 C12 H12B 109.1 . . ?
C47 C53 C55 122.1(3) . . ?
C85 C53 C47 117.9(3) . . ?
C85 C53 C55 120.0(3) . . ?
C26 C54 C61 120.3(3) . . ?
C43 C54 C26 118.4(3) . . ?
C43 C54 C61 121.3(3) . . ?
C42 C55 H55 106.7 . . ?
C53 C55 C42 107.4(3) . . ?
C53 C55 H55 106.7 . . ?
C6 C55 C42 113.8(3) . . ?
C6 C55 C53 115.0(3) . . ?
C6 C55 H55 106.7 . . ?
O7 C56 H56A 109.1 . . ?
O7 C56 H56B 109.1 . . ?
O8 C56 O7 112.3(3) . . ?
O8 C56 H56A 109.1 . . ?
O8 C56 H56B 109.1 . . ?
H56A C56 H56B 107.9 . . ?
C35 C57 H57 106.9 . . ?
C35 C57 C24 113.7(3) . . ?
C64 C57 C35 107.9(3) . . ?
C64 C57 H57 106.9 . . ?
C64 C57 C24 114.2(3) . . ?
C24 C57 H57 106.9 . . ?
C39 C58 C74 119.5(3) . . ?
C39 C58 C77 122.6(3) . . ?
C74 C58 C77 117.9(3) . . ?
C50 C59 C63 177.0(4) . . ?
C51 C60 C95 117.6(3) . . ?
C84 C60 C51 120.5(4) . . ?
C84 C60 C95 121.8(3) . . ?
C83 C61 C54 178.4(4) . . ?
C37 C62 C75 121.1(3) . . ?
C41 C62 C37 119.0(3) . . ?
C41 C62 C75 119.8(3) . . ?
C59 C63 C82 117.1(3) . . ?
C84 C63 C59 118.0(3) . . ?
C84 C63 C82 124.9(3) . . ?
C47 C64 C57 122.5(3) . . ?
C49 C64 C47 117.7(3) . . ?
C49 C64 C57 119.8(3) . . ?
C29 C65 C97 108.5(3) . . ?
C29 C65 C112 107.9(3) . . ?
C88 C65 C29 110.9(3) . . ?
C88 C65 C97 110.1(3) . . ?
C88 C65 C112 109.5(3) . . ?
C97 C65 C112 110.1(3) . . ?
O10 C66 O9 112.2(3) . . ?
O10 C66 H66A 109.2 . . ?
O10 C66 H66B 109.2 . . ?
O9 C66 H66A 109.2 . . ?
O9 C66 H66B 109.2 . . ?
H66A C66 H66B 107.9 . . ?
C49 C67 C50 120.6(3) . . ?
C85 C67 C49 118.6(3) . . ?
C85 C67 C50 120.8(3) . . ?
C86 C68 C38 110.2(3) . . ?
C86 C68 C100 110.0(3) . . ?
C86 C68 C108 110.3(3) . . ?
C100 C68 C38 108.1(3) . . ?
C108 C68 C38 108.6(3) . . ?
C108 C68 C100 109.6(3) . . ?
C40 C69 C87 121.8(3) . . ?
C40 C69 C91 119.9(3) . . ?
C91 C69 C87 118.2(3) . . ?
C51 C70 C72 177.9(4) . . ?
H16A C16 H16B 107.9 . . ?
C17 C16 H16A 109.3 . . ?
C17 C16 H16B 109.3 . . ?
C17 C16 C15 111.8(3) . . ?
C15 C16 H16A 109.3 . . ?
C15 C16 H16B 109.3 . . ?
O6 C71 H71A 109.1 . . ?
O6 C71 H71B 109.1 . . ?
O5 C71 O6 112.6(3) . . ?
O5 C71 H71A 109.1 . . ?
O5 C71 H71B 109.1 . . ?
H71A C71 H71B 107.8 . . ?
O3 C72 C70 107.3(3) . . ?
O3 C72 C115 107.9(3) . . ?
O3 C72 C122 109.3(4) . . ?
C70 C72 C115 109.9(3) . . ?
C70 C72 C122 110.1(3) . . ?
C115 C72 C122 112.2(4) . . ?
C57 C24 H24A 109.1 . . ?
C57 C24 H24B 109.1 . . ?
H24A C24 H24B 107.8 . . ?
C23 C24 C57 112.7(3) . . ?
C23 C24 H24A 109.1 . . ?
C23 C24 H24B 109.1 . . ?
C18 C17 H17A 108.4 . . ?
C18 C17 H17B 108.4 . . ?
C16 C17 C18 115.3(3) . . ?
C16 C17 H17A 108.4 . . ?
C16 C17 H17B 108.4 . . ?
H17A C17 H17B 107.5 . . ?
C81 C73 C90 117.3(4) . . ?
C81 C73 C96 123.3(4) . . ?
C90 C73 C96 119.4(3) . . ?
C78 C74 C58 177.5(4) . . ?
C89 C75 C62 175.1(4) . . ?
C101 C76 C80 107.4(3) . . ?
C103 C76 C80 109.7(3) . . ?
C103 C76 C101 109.5(3) . . ?
C110 C76 C80 109.3(3) . . ?
C110 C76 C101 110.2(4) . . ?
C110 C76 C103 110.6(3) . . ?
C58 C77 C98 108.3(3) . . ?
C106 C77 C58 110.9(3) . . ?
C106 C77 C98 109.9(4) . . ?
C106 C77 C120 109.7(3) . . ?
C120 C77 C58 109.1(3) . . ?
C120 C77 C98 109.0(3) . . ?
C12 C11 H11A 109.1 . . ?
C12 C11 H11B 109.1 . . ?
C12 C11 C10 112.7(3) . . ?
H11A C11 H11B 107.8 . . ?
C10 C11 H11A 109.1 . . ?
C10 C11 H11B 109.1 . . ?
C74 C78 C92 176.3(4) . . ?
O12 C79 H79A 109.0 . . ?
O12 C79 H79B 109.0 . . ?
O11 C79 O12 113.1(3) . . ?
O11 C79 H79A 109.0 . . ?
O11 C79 H79B 109.0 . . ?
H79A C79 H79B 107.8 . . ?
C81 C80 C76 123.7(3) . . ?
C81 C80 C89 117.8(4) . . ?
C89 C80 C76 118.5(3) . . ?
C80 C81 C73 178.1(4) . . ?
C63 C82 C111 107.4(3) . . ?
C117 C82 C63 109.2(3) . . ?
C117 C82 C111 109.4(4) . . ?
C123 C82 C63 111.0(3) . . ?
C123 C82 C111 109.3(3) . . ?
C123 C82 C117 110.6(4) . . ?
C61 C83 C38 178.3(4) . . ?
C60 C84 C63 175.3(4) . . ?
O12 C85 C53 121.2(3) . . ?
O12 C85 C67 117.2(3) . . ?
C53 C85 C67 121.5(3) . . ?
C68 C86 H86A 109.5 . . ?
C68 C86 H86B 109.5 . . ?
C68 C86 H86C 109.5 . . ?
H86A C86 H86B 109.5 . . ?
H86A C86 H86C 109.5 . . ?
H86B C86 H86C 109.5 . . ?
C94 C87 C69 110.4(3) . . ?
C94 C87 C107 109.9(3) . . ?
C94 C87 C113 109.3(3) . . ?
C107 C87 C69 107.7(3) . . ?
C107 C87 C113 110.2(4) . . ?
C113 C87 C69 109.3(3) . . ?
C65 C88 H88A 109.5 . . ?
C65 C88 H88B 109.5 . . ?
C65 C88 H88C 109.5 . . ?
H88A C88 H88B 109.5 . . ?
H88A C88 H88C 109.5 . . ?
H88B C88 H88C 109.5 . . ?
C75 C89 C80 178.1(4) . . ?
C93 C90 C73 175.6(4) . . ?
C99 C91 C69 177.4(4) . . ?
C24 C23 H23A 108.9 . . ?
C24 C23 H23B 108.9 . . ?
C24 C23 C22 113.3(3) . . ?
H23A C23 H23B 107.7 . . ?
C22 C23 H23A 108.9 . . ?
C22 C23 H23B 108.9 . . ?
O2 C92 C78 109.2(3) . . ?
O2 C92 C114 107.6(4) . . ?
O2 C92 C124 108.8(4) . . ?
C78 C92 C114 110.0(3) . . ?
C78 C92 C124 109.1(4) . . ?
C114 C92 C124 112.1(4) . . ?
C23 C22 H22A 108.8 . . ?
C23 C22 H22B 108.8 . . ?
H22A C22 H22B 107.7 . . ?
C21 C22 C23 113.8(3) . . ?
C21 C22 H22A 108.8 . . ?
C21 C22 H22B 108.8 . . ?
C55 C6 H6A 108.7 . . ?
C55 C6 H6B 108.7 . . ?
H6A C6 H6B 107.6 . . ?
C5 C6 C55 114.4(4) . . ?
C5 C6 H6A 108.7 . . ?
C5 C6 H6B 108.7 . . ?
C11 C10 H10A 108.7 . . ?
C11 C10 H10B 108.7 . . ?
H10A C10 H10B 107.6 . . ?
C9 C10 C11 114.3(4) . . ?
C9 C10 H10A 108.7 . . ?
C9 C10 H10B 108.7 . . ?
C90 C93 C102 173.3(5) . . ?
C87 C94 H94A 109.5 . . ?
C87 C94 H94B 109.5 . . ?
C87 C94 H94C 109.5 . . ?
H94A C94 H94B 109.5 . . ?
H94A C94 H94C 109.5 . . ?
H94B C94 H94C 109.5 . . ?
C105 C95 C60 108.5(3) . . ?
C105 C95 C116 111.8(3) . . ?
C109 C95 C60 109.7(3) . . ?
C109 C95 C105 109.7(3) . . ?
C109 C95 C116 109.0(3) . . ?
C116 C95 C60 108.1(3) . . ?
C73 C96 C121 108.9(4) . . ?
C73 C96 C125 109.0(3) . . ?
C119 C96 C73 110.5(3) . . ?
C119 C96 C121 109.0(3) . . ?
C119 C96 C125 109.8(4) . . ?
C121 C96 C125 109.7(4) . . ?
C1B O1B H1BA 109.5 . . ?
C65 C97 H97A 109.5 . . ?
C65 C97 H97B 109.5 . . ?
C65 C97 H97C 109.5 . . ?
H97A C97 H97B 109.5 . . ?
H97A C97 H97C 109.5 . . ?
H97B C97 H97C 109.5 . . ?
C77 C98 H98A 109.5 . . ?
C77 C98 H98B 109.5 . . ?
C77 C98 H98C 109.5 . . ?
H98A C98 H98B 109.5 . . ?
H98A C98 H98C 109.5 . . ?
H98B C98 H98C 109.5 . . ?
C91 C99 C104 176.5(5) . . ?
C68 C100 H10C 109.5 . . ?
C68 C100 H10D 109.5 . . ?
C68 C100 H10E 109.5 . . ?
H10C C100 H10D 109.5 . . ?
H10C C100 H10E 109.5 . . ?
H10D C100 H10E 109.5 . . ?
C76 C101 H10F 109.5 . . ?
C76 C101 H10G 109.5 . . ?
C76 C101 H10H 109.5 . . ?
H10F C101 H10G 109.5 . . ?
H10F C101 H10H 109.5 . . ?
H10G C101 H10H 109.5 . . ?
O4 C102 C93 105.5(3) . . ?
O4 C102 C127 105.4(4) . . ?
O4 C102 C128 110.5(5) . . ?
C93 C102 C127 112.4(4) . . ?
C93 C102 C128 108.4(4) . . ?
C128 C102 C127 114.3(5) . . ?
C16 C15 H15A 108.6 . . ?
C16 C15 H15B 108.6 . . ?
H15A C15 H15B 107.5 . . ?
C14 C15 C16 114.9(4) . . ?
C14 C15 H15A 108.6 . . ?
C14 C15 H15B 108.6 . . ?
C76 C103 H10I 109.5 . . ?
C76 C103 H10J 109.5 . . ?
C76 C103 H10K 109.5 . . ?
H10I C103 H10J 109.5 . . ?
H10I C103 H10K 109.5 . . ?
H10J C103 H10K 109.5 . . ?
O1 C104 C99 109.0(4) . . ?
O1 C104 C118 105.0(4) . . ?
O1 C104 C126 106.7(4) . . ?
C99 C104 C118 110.1(4) . . ?
C126 C104 C99 112.1(4) . . ?
C126 C104 C118 113.6(4) . . ?
C95 C105 H10L 109.5 . . ?
C95 C105 H10M 109.5 . . ?
C95 C105 H10N 109.5 . . ?
H10L C105 H10M 109.5 . . ?
H10L C105 H10N 109.5 . . ?
H10M C105 H10N 109.5 . . ?
C77 C106 H10O 109.5 . . ?
C77 C106 H10P 109.5 . . ?
C77 C106 H10Q 109.5 . . ?
H10O C106 H10P 109.5 . . ?
H10O C106 H10Q 109.5 . . ?
H10P C106 H10Q 109.5 . . ?
C87 C107 H10R 109.5 . . ?
C87 C107 H10S 109.5 . . ?
C87 C107 H10T 109.5 . . ?
H10R C107 H10S 109.5 . . ?
H10R C107 H10T 109.5 . . ?
H10S C107 H10T 109.5 . . ?
C68 C108 H10U 109.5 . . ?
C68 C108 H10V 109.5 . . ?
C68 C108 H10W 109.5 . . ?
H10U C108 H10V 109.5 . . ?
H10U C108 H10W 109.5 . . ?
H10V C108 H10W 109.5 . . ?
C95 C109 H10X 109.5 . . ?
C95 C109 H10Y 109.5 . . ?
C95 C109 H 109.5 . . ?
H10X C109 H10Y 109.5 . . ?
H10X C109 H 109.5 . . ?
H10Y C109 H 109.5 . . ?
C10 C9 H9AA 109.3 . . ?
C10 C9 H9AB 109.3 . . ?
C10 C9 H9BC 108.1 . . ?
C10 C9 H9BD 108.1 . . ?
C10 C9 C8 111.4(6) . . ?
H9AA C9 H9AB 108.0 . . ?
H9BC C9 H9BD 107.3 . . ?
C8 C9 H9AA 109.3 . . ?
C8 C9 H9AB 109.3 . . ?
C8A C9 C10 117.0(7) . . ?
C8A C9 H9BC 108.1 . . ?
C8A C9 H9BD 108.1 . . ?
C76 C110 H11C 109.5 . . ?
C76 C110 H11D 109.5 . . ?
C76 C110 H11E 109.5 . . ?
H11C C110 H11D 109.5 . . ?
H11C C110 H11E 109.5 . . ?
H11D C110 H11E 109.5 . . ?
C82 C111 H11F 109.5 . . ?
C82 C111 H11G 109.5 . . ?
C82 C111 H11H 109.5 . . ?
H11F C111 H11G 109.5 . . ?
H11F C111 H11H 109.5 . . ?
H11G C111 H11H 109.5 . . ?
C65 C112 H11I 109.5 . . ?
C65 C112 H11J 109.5 . . ?
C65 C112 H11K 109.5 . . ?
H11I C112 H11J 109.5 . . ?
H11I C112 H11K 109.5 . . ?
H11J C112 H11K 109.5 . . ?
C87 C113 H11L 109.5 . . ?
C87 C113 H11M 109.5 . . ?
C87 C113 H11N 109.5 . . ?
H11L C113 H11M 109.5 . . ?
H11L C113 H11N 109.5 . . ?
H11M C113 H11N 109.5 . . ?
C92 C114 H11O 109.5 . . ?
C92 C114 H11P 109.5 . . ?
C92 C114 H11Q 109.5 . . ?
H11O C114 H11P 109.5 . . ?
H11O C114 H11Q 109.5 . . ?
H11P C114 H11Q 109.5 . . ?
C72 C115 H11R 109.5 . . ?
C72 C115 H11S 109.5 . . ?
C72 C115 H11T 109.5 . . ?
H11R C115 H11S 109.5 . . ?
H11R C115 H11T 109.5 . . ?
H11S C115 H11T 109.5 . . ?
C22 C21 H21A 108.7 . . ?
C22 C21 H21B 108.7 . . ?
C22 C21 C20 114.4(4) . . ?
H21A C21 H21B 107.6 . . ?
C20 C21 H21A 108.7 . . ?
C20 C21 H21B 108.7 . . ?
C95 C116 H11U 109.5 . . ?
C95 C116 H11V 109.5 . . ?
C95 C116 H11W 109.5 . . ?
H11U C116 H11V 109.5 . . ?
H11U C116 H11W 109.5 . . ?
H11V C116 H11W 109.5 . . ?
C82 C117 H11X 109.5 . . ?
C82 C117 H11Y 109.5 . . ?
C82 C117 HA 109.5 . . ?
H11X C117 H11Y 109.5 . . ?
H11X C117 HA 109.5 . . ?
H11Y C117 HA 109.5 . . ?
C104 C118 H11Z 109.5 . . ?
C104 C118 HB 109.5 . . ?
C104 C118 HC 109.5 . . ?
H11Z C118 HB 109.5 . . ?
H11Z C118 HC 109.5 . . ?
HB C118 HC 109.5 . . ?
C96 C119 H11 109.5 . . ?
C96 C119 HD 109.5 . . ?
C96 C119 HE 109.5 . . ?
H11 C119 HD 109.5 . . ?
H11 C119 HE 109.5 . . ?
HD C119 HE 109.5 . . ?
C77 C120 H12C 109.5 . . ?
C77 C120 H12D 109.5 . . ?
C77 C120 H12E 109.5 . . ?
H12C C120 H12D 109.5 . . ?
H12C C120 H12E 109.5 . . ?
H12D C120 H12E 109.5 . . ?
C21 C20 H20A 108.9 . . ?
C21 C20 H20B 108.9 . . ?
H20A C20 H20B 107.7 . . ?
C19 C20 C21 113.2(5) . . ?
C19 C20 H20A 108.9 . . ?
C19 C20 H20B 108.9 . . ?
C96 C121 H12F 109.5 . . ?
C96 C121 H12G 109.5 . . ?
C96 C121 H12H 109.5 . . ?
H12F C121 H12G 109.5 . . ?
H12F C121 H12H 109.5 . . ?
H12G C121 H12H 109.5 . . ?
C15 C14 H14A 109.0 . . ?
C15 C14 H14B 109.0 . . ?
C15 C14 C13 113.0(4) . . ?
H14A C14 H14B 107.8 . . ?
C13 C14 H14A 109.0 . . ?
C13 C14 H14B 109.0 . . ?
C72 C122 H12I 109.5 . . ?
C72 C122 H12J 109.5 . . ?
C72 C122 H12K 109.5 . . ?
H12I C122 H12J 109.5 . . ?
H12I C122 H12K 109.5 . . ?
H12J C122 H12K 109.5 . . ?
C82 C123 H12L 109.5 . . ?
C82 C123 H12M 109.5 . . ?
C82 C123 H12N 109.5 . . ?
H12L C123 H12M 109.5 . . ?
H12L C123 H12N 109.5 . . ?
H12M C123 H12N 109.5 . . ?
C92 C124 H12O 109.5 . . ?
C92 C124 H12P 109.5 . . ?
C92 C124 H12Q 109.5 . . ?
H12O C124 H12P 109.5 . . ?
H12O C124 H12Q 109.5 . . ?
H12P C124 H12Q 109.5 . . ?
C96 C125 H12R 109.5 . . ?
C96 C125 H12S 109.5 . . ?
C96 C125 H12T 109.5 . . ?
H12R C125 H12S 109.5 . . ?
H12R C125 H12T 109.5 . . ?
H12S C125 H12T 109.5 . . ?
Br1B C2B H2BA 107.2 . . ?
C1B C2B Br1B 106.1(4) . . ?
C1B C2B H2BA 107.2 . . ?
C3B C2B Br1B 112.0(4) . . ?
C3B C2B H2BA 107.2 . . ?
C3B C2B C1B 116.8(6) . . ?
C104 C126 H12U 109.5 . . ?
C104 C126 H12V 109.5 . . ?
C104 C126 H12W 109.5 . . ?
H12U C126 H12V 109.5 . . ?
H12U C126 H12W 109.5 . . ?
H12V C126 H12W 109.5 . . ?
C6 C5 H5AA 108.1 . . ?
C6 C5 H5AB 108.1 . . ?
C6 C5 H5BC 105.4 . . ?
C6 C5 H5BD 105.4 . . ?
H5AA C5 H5AB 107.3 . . ?
H5BC C5 H5BD 106.0 . . ?
C4 C5 C6 116.9(4) . . ?
C4 C5 H5AA 108.1 . . ?
C4 C5 H5AB 108.1 . . ?
C4A C5 C6 127.7(5) . . ?
C4A C5 H5BC 105.4 . . ?
C4A C5 H5BD 105.4 . . ?
C20 C19 H19A 109.5 . . ?
C20 C19 H19B 109.5 . . ?
C20 C19 H19C 109.5 . . ?
H19A C19 H19B 109.5 . . ?
H19A C19 H19C 109.5 . . ?
H19B C19 H19C 109.5 . . ?
H4BA C4B H4BB 109.5 . . ?
H4BA C4B H4BC 109.5 . . ?
H4BB C4B H4BC 109.5 . . ?
C3B C4B H4BA 109.5 . . ?
C3B C4B H4BB 109.5 . . ?
C3B C4B H4BC 109.5 . . ?
C14 C13 H13A 109.5 . . ?
C14 C13 H13B 109.5 . . ?
C14 C13 H13C 109.5 . . ?
H13A C13 H13B 109.5 . . ?
H13A C13 H13C 109.5 . . ?
H13B C13 H13C 109.5 . . ?
C102 C127 H12X 109.5 . . ?
C102 C127 H12Y 109.5 . . ?
C102 C127 HF 109.5 . . ?
H12X C127 H12Y 109.5 . . ?
H12X C127 HF 109.5 . . ?
H12Y C127 HF 109.5 . . ?
O1B C1B C2B 108.4(5) . . ?
O1B C1B H1BB 110.0 . . ?
O1B C1B H1BC 110.0 . . ?
C2B C1B H1BB 110.0 . . ?
C2B C1B H1BC 110.0 . . ?
H1BB C1B H1BC 108.4 . . ?
Br2B C3B H3BA 107.5 . . ?
C2B C3B Br2B 111.1(4) . . ?
C2B C3B C4B 114.7(5) . . ?
C2B C3B H3BA 107.5 . . ?
C4B C3B Br2B 108.3(5) . . ?
C4B C3B H3BA 107.5 . . ?
C102 C128 H12Z 109.5 . . ?
C102 C128 HG 109.5 . . ?
C102 C128 HH 109.5 . . ?
H12Z C128 HG 109.5 . . ?
H12Z C128 HH 109.5 . . ?
HG C128 HH 109.5 . . ?
H2A C2 H2B 107.6 . . ?
C1 C2 H2A 108.7 . . ?
C1 C2 H2B 108.7 . . ?
C3 C2 H2A 108.8 . . ?
C3 C2 H2B 108.7 . . ?
C3 C2 C1 114.0(12) . . ?
C2 C1 H1A 109.5 . . ?
C2 C1 H1B 109.5 . . ?
C2 C1 H1C 109.5 . . ?
H1A C1 H1B 109.5 . . ?
H1A C1 H1C 109.5 . . ?
H1B C1 H1C 109.5 . . ?
C9 C8 H8A 109.0 . . ?
C9 C8 H8B 109.0 . . ?
H8A C8 H8B 107.8 . . ?
C7 C8 C9 112.9(13) . . ?
C7 C8 H8A 109.0 . . ?
C7 C8 H8B 109.0 . . ?
C8 C7 H7A 109.5 . . ?
C8 C7 H7B 109.5 . . ?
C8 C7 H7C 109.5 . . ?
H7A C7 H7B 109.5 . . ?
H7A C7 H7C 109.5 . . ?
H7B C7 H7C 109.5 . . ?
C5 C4 H4A 108.5 . . ?
C5 C4 H4B 108.5 . . ?
C5 C4 C3 114.9(7) . . ?
H4A C4 H4B 107.5 . . ?
C3 C4 H4A 108.5 . . ?
C3 C4 H4B 108.5 . . ?
C2 C3 C4 116.6(9) . . ?
C2 C3 H3A 108.1 . . ?
C2 C3 H3B 108.1 . . ?
C4 C3 H3A 108.1 . . ?
C4 C3 H3B 108.1 . . ?
H3A C3 H3B 107.3 . . ?
H1AA C1A H1AB 109.5 . . ?
H1AA C1A H1AC 109.5 . . ?
H1AB C1A H1AC 109.5 . . ?
C2A C1A H1AA 109.5 . . ?
C2A C1A H1AB 109.5 . . ?
C2A C1A H1AC 109.5 . . ?
C1A C2A H2AA 108.6 . . ?
C1A C2A H2AB 108.6 . . ?
H2AA C2A H2AB 107.5 . . ?
C3A C2A C1A 114.8(12) . . ?
C3A C2A H2AA 108.6 . . ?
C3A C2A H2AB 108.6 . . ?
C2A C3A H3AA 107.4 . . ?
C2A C3A H3AB 107.4 . . ?
C2A C3A C4A 119.8(10) . . ?
H3AA C3A H3AB 106.9 . . ?
C4A C3A H3AA 107.4 . . ?
C4A C3A H3AB 107.4 . . ?
C5 C4A C3A 120.7(8) . . ?
C5 C4A H4AA 107.2 . . ?
C5 C4A H4AB 107.2 . . ?
C3A C4A H4AA 107.2 . . ?
C3A C4A H4AB 107.2 . . ?
H4AA C4A H4AB 106.8 . . ?
C9 C8A H8AA 109.5 . . ?
C9 C8A H8AB 109.5 . . ?
C9 C8A C7A 110.6(16) . . ?
H8AA C8A H8AB 108.1 . . ?
C7A C8A H8AA 109.5 . . ?
C7A C8A H8AB 109.5 . . ?
C8A C7A H7AA 109.5 . . ?
C8A C7A H7AB 109.5 . . ?
C8A C7A H7AC 109.5 . . ?
H7AA C7A H7AB 109.5 . . ?
H7AA C7A H7AC 109.5 . . ?
H7AB C7A H7AC 109.5 . . ?
Br1C C3C H3C 104.3 . . ?
C2C C3C Br1C 110.4(15) . . ?
C2C C3C H3C 104.3 . . ?
C4C C3C Br1C 110.8(13) . . ?
C4C C3C H3C 104.3 . . ?
C4C C3C C2C 121.0(19) . . ?
Br2C C2C H2C 107.2 . . ?
C3C C2C Br2C 114.1(16) . . ?
C3C C2C H2C 107.2 . . ?
C3C C2C C1C 114(2) . . ?
C1C C2C Br2C 106.4(13) . . ?
C1C C2C H2C 107.2 . . ?
C3C C4C H4CA 109.5 . . ?
C3C C4C H4CB 109.5 . . ?
C3C C4C H4CC 109.5 . . ?
H4CA C4C H4CB 109.5 . . ?
H4CA C4C H4CC 109.5 . . ?
H4CB C4C H4CC 109.5 . . ?
C1C O1C H1CA 109.5 . . ?
C2C C1C H1CB 109.7 . . ?
C2C C1C H1CC 109.7 . . ?
O1C C1C C2C 110.0(18) . . ?
O1C C1C H1CB 109.7 . . ?
O1C C1C H1CC 109.7 . . ?
H1CB C1C H1CC 108.2 . . ?
Br1D C3D H3D 105.6 . . ?
C2D C3D Br1D 111(4) . . ?
C2D C3D H3D 105.6 . . ?
C2D C3D C4D 111(7) . . ?
C4D C3D Br1D 117(4) . . ?
C4D C3D H3D 105.6 . . ?
C3D C2D H2D 107.1 . . ?
C3D C2D Br2D 114(4) . . ?
C3D C2D C1D 118(6) . . ?
Br2D C2D H2D 107.1 . . ?
C1D C2D H2D 107.1 . . ?
C1D C2D Br2D 103(4) . . ?
C3D C4D H4DA 109.5 . . ?
C3D C4D H4DB 109.5 . . ?
C3D C4D H4DC 109.5 . . ?
H4DA C4D H4DB 109.5 . . ?
H4DA C4D H4DC 109.5 . . ?
H4DB C4D H4DC 109.5 . . ?
C2D C1D H1DA 113.7 . . ?
C2D C1D H1DB 113.7 . . ?
H1DA C1D H1DB 110.9 . . ?
O1D C1D C2D 90(4) . . ?
O1D C1D H1DA 113.7 . . ?
O1D C1D H1DB 113.7 . . ?
C1D O1D H1D 109.5 . . ?

loop_
_geom_bond_atom_site_label_1
_geom_bond_atom_site_label_2
_geom_bond_distance
_geom_bond_site_symmetry_2
_geom_bond_publ_flag
Br1B C2B 1.975(6) . ?
Br2B C3B 1.947(5) . ?
O6 C33 1.390(4) . ?
O6 C71 1.410(4) . ?
O7 C32 1.388(4) . ?
O7 C56 1.415(4) . ?
O8 C26 1.388(4) . ?
O8 C56 1.412(4) . ?
O10 C37 1.389(4) . ?
O10 C66 1.410(4) . ?
O5 C49 1.388(4) . ?
O5 C71 1.409(4) . ?
O12 C79 1.414(5) . ?
O12 C85 1.388(4) . ?
O9 C43 1.388(4) . ?
O9 C66 1.421(4) . ?
O11 C41 1.386(4) . ?
O11 C79 1.407(5) . ?
O3 H3 0.8200 . ?
O3 C72 1.439(5) . ?
C25 C26 1.395(4) . ?
C25 C27 1.401(5) . ?
C25 C34 1.519(4) . ?
C26 C54 1.407(5) . ?
C27 H27 0.9300 . ?
C27 C36 1.397(5) . ?
O1 H1 0.8200 . ?
O1 C104 1.474(6) . ?
C28 H28 0.9300 . ?
C28 C30 1.390(4) . ?
C28 C35 1.395(4) . ?
C29 C31 1.437(4) . ?
C29 C39 1.310(5) . ?
C29 C65 1.531(5) . ?
C30 C32 1.396(4) . ?
C30 C34 1.528(4) . ?
C31 C45 1.205(5) . ?
C32 C52 1.396(4) . ?
C33 C35 1.391(4) . ?
C33 C52 1.402(4) . ?
C34 H34 0.9800 . ?
C34 C18 1.540(4) . ?
O2 H2 0.8200 . ?
O2 C92 1.420(5) . ?
C35 C57 1.525(4) . ?
C36 C43 1.392(4) . ?
C36 C48 1.528(5) . ?
C37 C44 1.386(5) . ?
C37 C62 1.402(4) . ?
C38 C40 1.317(5) . ?
C38 C68 1.536(5) . ?
C38 C83 1.440(5) . ?
C39 C58 1.323(5) . ?
C40 C69 1.319(5) . ?
C41 C42 1.400(5) . ?
C41 C62 1.397(5) . ?
C42 C46 1.389(5) . ?
C42 C55 1.523(5) . ?
C43 C54 1.400(5) . ?
C44 C46 1.400(4) . ?
C44 C48 1.526(4) . ?
C45 C52 1.427(4) . ?
C46 H46 0.9300 . ?
C47 H47 0.9300 . ?
C47 C53 1.398(5) . ?
C47 C64 1.400(5) . ?
C48 H48 0.9800 . ?
C48 C12 1.534(5) . ?
O4 H4 0.8200 . ?
O4 C102 1.430(6) . ?
C49 C64 1.389(5) . ?
C49 C67 1.401(5) . ?
C50 C59 1.206(5) . ?
C50 C67 1.426(5) . ?
C51 C60 1.450(5) . ?
C51 C70 1.199(6) . ?
C18 H18A 0.9700 . ?
C18 H18B 0.9700 . ?
C18 C17 1.524(5) . ?
C12 H12A 0.9700 . ?
C12 H12B 0.9700 . ?
C12 C11 1.514(5) . ?
C53 C55 1.522(5) . ?
C53 C85 1.394(5) . ?
C54 C61 1.427(5) . ?
C55 H55 0.9800 . ?
C55 C6 1.513(4) . ?
C56 H56A 0.9700 . ?
C56 H56B 0.9700 . ?
C57 H57 0.9800 . ?
C57 C64 1.516(5) . ?
C57 C24 1.537(5) . ?
C58 C74 1.443(5) . ?
C58 C77 1.532(5) . ?
C59 C63 1.431(5) . ?
C60 C84 1.302(6) . ?
C60 C95 1.552(5) . ?
C61 C83 1.197(5) . ?
C62 C75 1.429(5) . ?
C63 C82 1.530(5) . ?
C63 C84 1.311(5) . ?
C65 C88 1.524(5) . ?
C65 C97 1.536(5) . ?
C65 C112 1.543(5) . ?
C66 H66A 0.9700 . ?
C66 H66B 0.9700 . ?
C67 C85 1.400(5) . ?
C68 C86 1.519(5) . ?
C68 C100 1.534(5) . ?
C68 C108 1.528(5) . ?
C69 C87 1.538(5) . ?
C69 C91 1.438(5) . ?
C70 C72 1.480(5) . ?
C16 H16A 0.9700 . ?
C16 H16B 0.9700 . ?
C16 C17 1.520(5) . ?
C16 C15 1.534(6) . ?
C71 H71A 0.9700 . ?
C71 H71B 0.9700 . ?
C72 C115 1.515(6) . ?
C72 C122 1.518(6) . ?
C24 H24A 0.9700 . ?
C24 H24B 0.9700 . ?
C24 C23 1.518(5) . ?
C17 H17A 0.9700 . ?
C17 H17B 0.9700 . ?
C73 C81 1.316(6) . ?
C73 C90 1.434(6) . ?
C73 C96 1.528(6) . ?
C74 C78 1.199(5) . ?
C75 C89 1.200(5) . ?
C76 C80 1.535(6) . ?
C76 C101 1.530(5) . ?
C76 C103 1.524(5) . ?
C76 C110 1.516(6) . ?
C77 C98 1.534(6) . ?
C77 C106 1.522(6) . ?
C77 C120 1.526(5) . ?
C11 H11A 0.9700 . ?
C11 H11B 0.9700 . ?
C11 C10 1.529(5) . ?
C78 C92 1.474(5) . ?
C79 H79A 0.9700 . ?
C79 H79B 0.9700 . ?
C80 C81 1.314(6) . ?
C80 C89 1.428(5) . ?
C82 C111 1.541(6) . ?
C82 C117 1.528(6) . ?
C82 C123 1.527(6) . ?
C86 H86A 0.9600 . ?
C86 H86B 0.9600 . ?
C86 H86C 0.9600 . ?
C87 C94 1.522(5) . ?
C87 C107 1.524(5) . ?
C87 C113 1.538(6) . ?
C88 H88A 0.9600 . ?
C88 H88B 0.9600 . ?
C88 H88C 0.9600 . ?
C90 C93 1.208(6) . ?
C91 C99 1.187(5) . ?
C23 H23A 0.9700 . ?
C23 H23B 0.9700 . ?
C23 C22 1.531(5) . ?
C92 C114 1.517(6) . ?
C92 C124 1.519(7) . ?
C22 H22A 0.9700 . ?
C22 H22B 0.9700 . ?
C22 C21 1.521(6) . ?
C6 H6A 0.9700 . ?
C6 H6B 0.9700 . ?
C6 C5 1.496(4) . ?
C10 H10A 0.9700 . ?
C10 H10B 0.9700 . ?
C10 C9 1.517(6) . ?
C93 C102 1.464(6) . ?
C94 H94A 0.9600 . ?
C94 H94B 0.9600 . ?
C94 H94C 0.9600 . ?
C95 C105 1.527(5) . ?
C95 C109 1.522(6) . ?
C95 C116 1.530(5) . ?
C96 C119 1.514(6) . ?
C96 C121 1.532(6) . ?
C96 C125 1.534(6) . ?
O1B H1BA 0.8200 . ?
O1B C1B 1.451(7) . ?
C97 H97A 0.9600 . ?
C97 H97B 0.9600 . ?
C97 H97C 0.9600 . ?
C98 H98A 0.9600 . ?
C98 H98B 0.9600 . ?
C98 H98C 0.9600 . ?
C99 C104 1.486(6) . ?
C100 H10C 0.9600 . ?
C100 H10D 0.9600 . ?
C100 H10E 0.9600 . ?
C101 H10F 0.9600 . ?
C101 H10G 0.9600 . ?
C101 H10H 0.9600 . ?
C102 C127 1.502(7) . ?
C102 C128 1.484(7) . ?
C15 H15A 0.9700 . ?
C15 H15B 0.9700 . ?
C15 C14 1.511(6) . ?
C103 H10I 0.9600 . ?
C103 H10J 0.9600 . ?
C103 H10K 0.9600 . ?
C104 C118 1.509(6) . ?
C104 C126 1.479(7) . ?
C105 H10L 0.9600 . ?
C105 H10M 0.9600 . ?
C105 H10N 0.9600 . ?
C106 H10O 0.9600 . ?
C106 H10P 0.9600 . ?
C106 H10Q 0.9600 . ?
C107 H10R 0.9600 . ?
C107 H10S 0.9600 . ?
C107 H10T 0.9600 . ?
C108 H10U 0.9600 . ?
C108 H10V 0.9600 . ?
C108 H10W 0.9600 . ?
C109 H10X 0.9600 . ?
C109 H10Y 0.9600 . ?
C109 H 0.9600 . ?
C9 H9AA 0.9700 . ?
C9 H9AB 0.9700 . ?
C9 H9BC 0.9700 . ?
C9 H9BD 0.9700 . ?
C9 C8 1.561(11) . ?
C9 C8A 1.459(14) . ?
C110 H11C 0.9600 . ?
C110 H11D 0.9600 . ?
C110 H11E 0.9600 . ?
C111 H11F 0.9600 . ?
C111 H11G 0.9600 . ?
C111 H11H 0.9600 . ?
C112 H11I 0.9600 . ?
C112 H11J 0.9600 . ?
C112 H11K 0.9600 . ?
C113 H11L 0.9600 . ?
C113 H11M 0.9600 . ?
C113 H11N 0.9600 . ?
C114 H11O 0.9600 . ?
C114 H11P 0.9600 . ?
C114 H11Q 0.9600 . ?
C115 H11R 0.9600 . ?
C115 H11S 0.9600 . ?
C115 H11T 0.9600 . ?
C21 H21A 0.9700 . ?
C21 H21B 0.9700 . ?
C21 C20 1.525(6) . ?
C116 H11U 0.9600 . ?
C116 H11V 0.9600 . ?
C116 H11W 0.9600 . ?
C117 H11X 0.9600 . ?
C117 H11Y 0.9600 . ?
C117 HA 0.9600 . ?
C118 H11Z 0.9600 . ?
C118 HB 0.9600 . ?
C118 HC 0.9600 . ?
C119 H11 0.9600 . ?
C119 HD 0.9600 . ?
C119 HE 0.9600 . ?
C120 H12C 0.9600 . ?
C120 H12D 0.9600 . ?
C120 H12E 0.9600 . ?
C20 H20A 0.9700 . ?
C20 H20B 0.9700 . ?
C20 C19 1.516(7) . ?
C121 H12F 0.9600 . ?
C121 H12G 0.9600 . ?
C121 H12H 0.9600 . ?
C14 H14A 0.9700 . ?
C14 H14B 0.9700 . ?
C14 C13 1.524(7) . ?
C122 H12I 0.9600 . ?
C122 H12J 0.9600 . ?
C122 H12K 0.9600 . ?
C123 H12L 0.9600 . ?
C123 H12M 0.9600 . ?
C123 H12N 0.9600 . ?
C124 H12O 0.9600 . ?
C124 H12P 0.9600 . ?
C124 H12Q 0.9600 . ?
C125 H12R 0.9600 . ?
C125 H12S 0.9600 . ?
C125 H12T 0.9600 . ?
C2B H2BA 0.9800 . ?
C2B C1B 1.531(10) . ?
C2B C3B 1.512(8) . ?
C126 H12U 0.9600 . ?
C126 H12V 0.9600 . ?
C126 H12W 0.9600 . ?
C5 H5AA 0.9700 . ?
C5 H5AB 0.9700 . ?
C5 H5BC 0.9700 . ?
C5 H5BD 0.9700 . ?
C5 C4 1.459(6) . ?
C5 C4A 1.444(6) . ?
C19 H19A 0.9600 . ?
C19 H19B 0.9600 . ?
C19 H19C 0.9600 . ?
C4B H4BA 0.9600 . ?
C4B H4BB 0.9600 . ?
C4B H4BC 0.9600 . ?
C4B C3B 1.540(8) . ?
C13 H13A 0.9600 . ?
C13 H13B 0.9600 . ?
C13 H13C 0.9600 . ?
C127 H12X 0.9600 . ?
C127 H12Y 0.9600 . ?
C127 HF 0.9600 . ?
C1B H1BB 0.9700 . ?
C1B H1BC 0.9700 . ?
C3B H3BA 0.9800 . ?
C128 H12Z 0.9600 . ?
C128 HG 0.9600 . ?
C128 HH 0.9600 . ?
C2 H2A 0.9700 . ?
C2 H2B 0.9700 . ?
C2 C1 1.508(6) . ?
C2 C3 1.492(7) . ?
C1 H1A 0.9600 . ?
C1 H1B 0.9600 . ?
C1 H1C 0.9600 . ?
C8 H8A 0.9700 . ?
C8 H8B 0.9700 . ?
C8 C7 1.530(14) . ?
C7 H7A 0.9600 . ?
C7 H7B 0.9600 . ?
C7 H7C 0.9600 . ?
C4 H4A 0.9700 . ?
C4 H4B 0.9700 . ?
C4 C3 1.498(6) . ?
C3 H3A 0.9700 . ?
C3 H3B 0.9700 . ?
C1A H1AA 0.9600 . ?
C1A H1AB 0.9600 . ?
C1A H1AC 0.9600 . ?
C1A C2A 1.507(6) . ?
C2A H2AA 0.9700 . ?
C2A H2AB 0.9700 . ?
C2A C3A 1.498(7) . ?
C3A H3AA 0.9700 . ?
C3A H3AB 0.9700 . ?
C3A C4A 1.500(6) . ?
C4A H4AA 0.9700 . ?
C4A H4AB 0.9700 . ?
C8A H8AA 0.9700 . ?
C8A H8AB 0.9700 . ?
C8A C7A 1.539(15) . ?
C7A H7AA 0.9600 . ?
C7A H7AB 0.9600 . ?
C7A H7AC 0.9600 . ?
Br2C C2C 1.929(19) . ?
Br1C C3C 2.001(17) . ?
C3C H3C 0.9800 . ?
C3C C2C 1.52(2) . ?
C3C C4C 1.50(2) . ?
C2C H2C 0.9800 . ?
C2C C1C 1.55(2) . ?
C4C H4CA 0.9600 . ?
C4C H4CB 0.9600 . ?
C4C H4CC 0.9600 . ?
O1C H1CA 0.8200 . ?
O1C C1C 1.47(2) . ?
C1C H1CB 0.9700 . ?
C1C H1CC 0.9700 . ?
Br1D C3D 1.98(2) . ?
C3D H3D 0.9800 . ?
C3D C2D 1.510(19) . ?
C3D C4D 1.51(2) . ?
C2D H2D 0.9800 . ?
C2D Br2D 1.94(3) . ?
C2D C1D 1.52(2) . ?
C4D H4DA 0.9600 . ?
C4D H4DB 0.9600 . ?
C4D H4DC 0.9600 . ?
C1D H1DA 0.9700 . ?
C1D H1DB 0.9700 . ?
C1D O1D 1.448(3) . ?
O1D H1D 0.8200 . ?

loop_
_exptl_oxdiff_crystal_face_indexfrac_h
_exptl_oxdiff_crystal_face_indexfrac_k
_exptl_oxdiff_crystal_face_indexfrac_l
_exptl_oxdiff_crystal_face_x
_exptl_oxdiff_crystal_face_y
_exptl_oxdiff_crystal_face_z
9.9998 -1.0006 -0.0015 -0.1158 0.5785 0.7998
-9.9996 0.0005 -0.9985 0.1449 -0.6404 -0.7423
0.0031 -12.0021 -6.0009 0.1402 -0.7472 0.6621
-0.0031 12.0021 6.0009 -0.1402 0.7472 -0.6621
-1.0031 0.0052 -27.9988 0.9860 -0.0452 0.0529
1.0031 -0.0052 27.9988 -0.9860 0.0452 -0.0529
-0.0004 -6.9976 -22.9998 0.7608 -0.4227 0.4751
-8.9981 -0.0021 13.0008 -0.3536 -0.5857 -0.7314
-0.9952 -11.0051 11.9986 -0.4699 -0.7608 0.4525
-1.9957 -4.0058 25.9989 -0.9063 -0.3962 -0.0562
-0.0041 12.0038 -2.9987 0.1732 0.7532 -0.6211
-0.0047 6.0063 -24.9984 0.9049 0.3925 -0.2035
4.9969 0.0045 -24.9997 0.8155 0.3374 0.4873
-1.9974 1.9954 27.9994 -0.9415 -0.0219 -0.3827
1.9978 -2.9958 -26.9995 0.9010 -0.0413 0.4311
8.0020 -8.0022 -1.0019 -0.0991 0.0127 1.0252
0.0008 5.9971 23.9996 -0.8013 0.3594 -0.4267
